data_4101876
loop_
_publ_author_name
'Sipke H. Wadman'
'Remco W. A. Havenith'
'Martin Lutz'
'Anthony L. Spek'
'Gerard P. M. van Klink'
'Gerard van Koten'

_publ_contact_author_address
; Bijvoet Center for Biomolecular Research
  Crystal and Structural Chemistry
  Utrecht University
  Padualaan 8
  3584 CH Utrecht
  The Netherlands
;
_publ_contact_author_email m.lutz@uu.nl
_publ_contact_author_fax '[+31] 30 2533940'
_publ_contact_author_name 'Martin Lutz'
_publ_contact_author_phone '[+31] 30 2533902'
_publ_section_title
;
 Selective para-Halogenation and Dimerization of N,C,N'-Arylruthenium(II)
 and -(III) 2,2':6',2''-Terpyridine Cations
;
_journal_name_full 'Journal of the American Chemical Society'
_journal_page_first 1914
_journal_page_last 1924
_journal_paper_doi 10.1021/ja9073276
_journal_volume 132
_journal_year 2010
_chemical_formula_moiety 'C27 H29 Cl N5 Ru, 2(F6 P), C2 H3 N'
_chemical_formula_sum 'C29 H32 Cl F12 N6 P2 Ru'
_chemical_formula_weight 891.07
_chemical_name_systematic
; 
 ? 
;
_space_group_IT_number 43
_symmetry_cell_setting orthorhombic
_symmetry_space_group_name_Hall 'F 2 -2d'
_symmetry_space_group_name_H-M 'F d d 2'
_atom_sites_solution_hydrogens geom
_atom_sites_solution_primary direct
_atom_sites_solution_secondary difmap
_audit_creation_method SHELXL-97
_cell_angle_alpha 90.00
_cell_angle_beta 90.00
_cell_angle_gamma 90.00
_cell_formula_units_Z 48
_cell_length_a 47.7085(2)
_cell_length_b 81.9437(4)
_cell_length_c 10.5045(1)
_cell_measurement_reflns_used 230370
_cell_measurement_temperature 150(2)
_cell_measurement_theta_max 27.48
_cell_measurement_theta_min 1.02
_cell_volume 41066.4(5)
_computing_cell_refinement HKL2000
_computing_data_collection 'Nonius COLLECT'
_computing_data_reduction 'HKL2000, Sortav'
_computing_structure_refinement 'SHELXL-97 (Sheldrick, 1997)'
_computing_structure_solution 'SHELXS-97 (Sheldrick, 1990)'
_diffrn_ambient_temperature 150(2)
_diffrn_measured_fraction_theta_full 0.998
_diffrn_measured_fraction_theta_max 0.998
_diffrn_measurement_device_type 'Nonius KappaCCD'
_diffrn_measurement_method '\f and \w scans'
_diffrn_radiation_monochromator graphite
_diffrn_radiation_source 'rotating anode'
_diffrn_radiation_type MoK\a
_diffrn_radiation_wavelength 0.71073
_diffrn_reflns_av_R_equivalents 0.0494
_diffrn_reflns_av_sigmaI/netI 0.0427
_diffrn_reflns_limit_h_max 60
_diffrn_reflns_limit_h_min -61
_diffrn_reflns_limit_k_max 106
_diffrn_reflns_limit_k_min -103
_diffrn_reflns_limit_l_max 13
_diffrn_reflns_limit_l_min -13
_diffrn_reflns_number 129442
_diffrn_reflns_theta_full 27.46
_diffrn_reflns_theta_max 27.46
_diffrn_reflns_theta_min 1.71
_exptl_absorpt_coefficient_mu 0.728
_exptl_absorpt_correction_T_max 0.96
_exptl_absorpt_correction_T_min 0.88
_exptl_absorpt_correction_type multi-scan
_exptl_absorpt_process_details Sortav
_exptl_crystal_colour 'dark red'
_exptl_crystal_density_diffrn 1.729
_exptl_crystal_density_method 'not measured'
_exptl_crystal_description plate
_exptl_crystal_F_000 21456
_exptl_crystal_size_max 0.45
_exptl_crystal_size_mid 0.28
_exptl_crystal_size_min 0.05
_refine_diff_density_max 0.763
_refine_diff_density_min -0.656
_refine_diff_density_rms 0.063
_refine_ls_abs_structure_details 'Flack H D (1983), Acta Cryst. A39, 876-881'
_refine_ls_abs_structure_Flack -0.034(11)
_refine_ls_extinction_method none
_refine_ls_goodness_of_fit_ref 1.034
_refine_ls_hydrogen_treatment constr
_refine_ls_matrix_type full
_refine_ls_number_parameters 1408
_refine_ls_number_reflns 23323
_refine_ls_number_restraints 46
_refine_ls_restrained_S_all 1.058
_refine_ls_R_factor_all 0.0422
_refine_ls_R_factor_gt 0.0322
_refine_ls_shift/su_max 0.012
_refine_ls_shift/su_mean 0.001
_refine_ls_structure_factor_coef Fsqd
_refine_ls_weighting_details 'calc w=1/[\s^2^(Fo^2^)+(0.0382P)^2^+3.9012P] where P=(Fo^2^+2Fc^2^)/3'
_refine_ls_weighting_scheme calc
_refine_ls_wR_factor_gt 0.0676
_refine_ls_wR_factor_ref 0.0721
_reflns_number_gt 20026
_reflns_number_total 23323
_reflns_threshold_expression I>2\s(I)
_cod_data_source_file ja9073276_si_001.cif
_cod_data_source_block s3805a
_cod_database_code 4101876

loop_
_symmetry_equiv_pos_as_xyz
'x, y, z'
'-x, -y, z'
'-x+1/4, y+1/4, z+1/4'
'x+3/4, -y+3/4, z+1/4'
'x, y+1/2, z+1/2'
'-x, -y+1/2, z+1/2'
'-x+1/4, y+3/4, z+3/4'
'x+3/4, -y+5/4, z+3/4'
'x+1/2, y, z+1/2'
'-x+1/2, -y, z+1/2'
'-x+3/4, y+1/4, z+3/4'
'x+5/4, -y+3/4, z+3/4'
'x+1/2, y+1/2, z'
'-x+1/2, -y+1/2, z'
'-x+3/4, y+3/4, z+1/4'
'x+5/4, -y+5/4, z+1/4'

loop_
_atom_site_label
_atom_site_type_symbol
_atom_site_fract_x
_atom_site_fract_y
_atom_site_fract_z
_atom_site_U_iso_or_equiv
_atom_site_adp_type
_atom_site_occupancy
_atom_site_symmetry_multiplicity
_atom_site_calc_flag
_atom_site_refinement_flags
_atom_site_disorder_assembly
_atom_site_disorder_group
Ru1 Ru 0.066664(4) 0.035901(2) 0.563960(19) 0.01689(5) Uani 1 1 d . . .
Cl1 Cl 0.129352(17) 0.018406(10) 0.03990(7) 0.03884(19) Uani 1 1 d . . .
N11 N 0.03022(5) 0.03381(3) 0.4377(2) 0.0200(5) Uani 1 1 d . . .
N12 N 0.11074(5) 0.03711(3) 0.6269(2) 0.0231(5) Uani 1 1 d . . .
N13 N 0.06289(4) 0.06103(2) 0.5922(2) 0.0187(5) Uani 1 1 d . . .
N14 N 0.04744(5) 0.03769(3) 0.7429(2) 0.0197(5) Uani 1 1 d . . .
N15 N 0.06059(5) 0.01143(3) 0.6192(2) 0.0199(5) Uani 1 1 d . . .
C11 C 0.08539(5) 0.03181(3) 0.4017(3) 0.0203(6) Uani 1 1 d . . .
C12 C 0.06977(5) 0.02600(3) 0.2976(3) 0.0211(6) Uani 1 1 d . . .
C13 C 0.08305(6) 0.02218(3) 0.1856(3) 0.0237(6) Uani 1 1 d . . .
H13 H 0.0727 0.0186 0.1135 0.028 Uiso 1 1 calc R . .
C14 C 0.11220(6) 0.02374(3) 0.1807(3) 0.0264(6) Uani 1 1 d . . .
C15 C 0.12825(6) 0.02930(3) 0.2818(3) 0.0281(7) Uani 1 1 d . . .
H15 H 0.1480 0.0302 0.2746 0.034 Uiso 1 1 calc R . .
C16 C 0.11465(6) 0.03355(3) 0.3939(3) 0.0237(6) Uani 1 1 d . . .
C17 C 0.03916(5) 0.02306(3) 0.3273(3) 0.0206(5) Uani 1 1 d . . .
H17A H 0.0362 0.0114 0.3496 0.025 Uiso 1 1 calc R . .
H17B H 0.0276 0.0256 0.2514 0.025 Uiso 1 1 calc R . .
C18 C 0.02264(6) 0.05009(3) 0.3837(3) 0.0253(6) Uani 1 1 d . . .
H18A H 0.0064 0.0489 0.3272 0.038 Uiso 1 1 calc R . .
H18B H 0.0386 0.0544 0.3353 0.038 Uiso 1 1 calc R . .
H18C H 0.0180 0.0576 0.4531 0.038 Uiso 1 1 calc R . .
C19 C 0.00476(5) 0.02668(3) 0.4968(3) 0.0258(6) Uani 1 1 d . . .
H19A H -0.0020 0.0339 0.5646 0.039 Uiso 1 1 calc R . .
H19B H 0.0093 0.0160 0.5328 0.039 Uiso 1 1 calc R . .
H19C H -0.0099 0.0255 0.4321 0.039 Uiso 1 1 calc R . .
C110 C 0.12790(6) 0.04102(3) 0.5098(3) 0.0278(6) Uani 1 1 d . . .
H11A H 0.1291 0.0530 0.4990 0.033 Uiso 1 1 calc R . .
H11B H 0.1471 0.0367 0.5204 0.033 Uiso 1 1 calc R . .
C111 C 0.12022(6) 0.02103(4) 0.6756(3) 0.0332(7) Uani 1 1 d . . .
H11C H 0.1400 0.0217 0.7010 0.050 Uiso 1 1 calc R . .
H11D H 0.1182 0.0128 0.6087 0.050 Uiso 1 1 calc R . .
H11E H 0.1088 0.0179 0.7494 0.050 Uiso 1 1 calc R . .
C112 C 0.11709(6) 0.04940(4) 0.7269(3) 0.0321(7) Uani 1 1 d . . .
H11F H 0.1062 0.0469 0.8035 0.048 Uiso 1 1 calc R . .
H11G H 0.1122 0.0603 0.6958 0.048 Uiso 1 1 calc R . .
H11H H 0.1371 0.0490 0.7472 0.048 Uiso 1 1 calc R . .
C113 C 0.07097(6) 0.07263(3) 0.5104(3) 0.0239(6) Uani 1 1 d . . .
H113 H 0.0783 0.0694 0.4300 0.029 Uiso 1 1 calc R . .
C114 C 0.06916(6) 0.08915(3) 0.5381(3) 0.0284(7) Uani 1 1 d . . .
H114 H 0.0747 0.0970 0.4767 0.034 Uiso 1 1 calc R . .
C115 C 0.05934(6) 0.09401(4) 0.6546(3) 0.0301(7) Uani 1 1 d . . .
H115 H 0.0584 0.1053 0.6759 0.036 Uiso 1 1 calc R . .
C116 C 0.05072(6) 0.08221(3) 0.7408(3) 0.0261(6) Uani 1 1 d . . .
H116 H 0.0437 0.0853 0.8219 0.031 Uiso 1 1 calc R . .
C117 C 0.05234(5) 0.06591(3) 0.7084(2) 0.0206(6) Uani 1 1 d . . .
C118 C 0.04291(5) 0.05265(3) 0.7914(2) 0.0210(6) Uani 1 1 d . . .
C119 C 0.03006(6) 0.05429(4) 0.9102(3) 0.0272(6) Uani 1 1 d . . .
H119 H 0.0270 0.0648 0.9464 0.033 Uiso 1 1 calc R . .
C120 C 0.02185(6) 0.04022(4) 0.9743(3) 0.0309(7) Uani 1 1 d . . .
H120 H 0.0126 0.0411 1.0540 0.037 Uiso 1 1 calc R . .
C121 C 0.02708(6) 0.02494(4) 0.9231(3) 0.0297(7) Uani 1 1 d . . .
H121 H 0.0218 0.0153 0.9675 0.036 Uiso 1 1 calc R . .
C122 C 0.04027(6) 0.02402(3) 0.8048(3) 0.0230(6) Uani 1 1 d . . .
C123 C 0.04775(6) 0.00900(3) 0.7352(3) 0.0231(6) Uani 1 1 d . . .
C124 C 0.04260(6) -0.00656(3) 0.7804(3) 0.0291(7) Uani 1 1 d . . .
H124 H 0.0338 -0.0080 0.8607 0.035 Uiso 1 1 calc R . .
C125 C 0.05016(6) -0.02011(4) 0.7100(3) 0.0316(7) Uani 1 1 d . . .
H125 H 0.0468 -0.0308 0.7413 0.038 Uiso 1 1 calc R . .
C126 C 0.06280(6) -0.01767(3) 0.5921(3) 0.0302(7) Uani 1 1 d . . .
H126 H 0.0680 -0.0267 0.5403 0.036 Uiso 1 1 calc R . .
C127 C 0.06772(6) -0.00179(3) 0.5517(3) 0.0255(6) Uani 1 1 d . . .
H127 H 0.0766 -0.0002 0.4717 0.031 Uiso 1 1 calc R . .
Ru2 Ru 0.317797(4) 0.047026(2) 0.319667(19) 0.01654(5) Uani 1 1 d . . .
Cl2 Cl 0.385551(15) 0.065937(9) -0.18652(7) 0.03303(16) Uani 1 1 d . . .
N21 N 0.36066(5) 0.04450(3) 0.3914(2) 0.0236(5) Uani 1 1 d . . .
N22 N 0.28250(4) 0.05027(3) 0.1875(2) 0.0191(5) Uani 1 1 d . . .
N23 N 0.30851(4) 0.02222(3) 0.3378(2) 0.0199(5) Uani 1 1 d . . .
N24 N 0.29665(5) 0.04566(3) 0.4938(2) 0.0185(5) Uani 1 1 d . . .
N25 N 0.31624(4) 0.07145(3) 0.3825(2) 0.0187(5) Uani 1 1 d . . .
C21 C 0.33860(6) 0.05112(3) 0.1637(3) 0.0191(6) Uani 1 1 d . . .
C22 C 0.36731(6) 0.05465(3) 0.1726(3) 0.0202(6) Uani 1 1 d . . .
C23 C 0.38209(5) 0.05897(3) 0.0635(3) 0.0230(6) Uani 1 1 d . . .
H23 H 0.4017 0.0611 0.0668 0.028 Uiso 1 1 calc R . .
C24 C 0.36736(6) 0.06007(3) -0.0504(3) 0.0216(6) Uani 1 1 d . . .
C25 C 0.33851(6) 0.05673(3) -0.0612(3) 0.0230(6) Uani 1 1 d . . .
H25 H 0.3292 0.0576 -0.1408 0.028 Uiso 1 1 calc R . .
C26 C 0.32429(5) 0.05216(3) 0.0468(2) 0.0189(5) Uani 1 1 d . . .
C27 C 0.37895(5) 0.05478(3) 0.3057(3) 0.0252(6) Uani 1 1 d . . .
H27A H 0.3796 0.0661 0.3380 0.030 Uiso 1 1 calc R . .
H27B H 0.3983 0.0504 0.3053 0.030 Uiso 1 1 calc R . .
C28 C 0.37066(6) 0.02732(3) 0.3820(3) 0.0309(7) Uani 1 1 d . . .
H28A H 0.3696 0.0237 0.2933 0.046 Uiso 1 1 calc R . .
H28B H 0.3588 0.0203 0.4352 0.046 Uiso 1 1 calc R . .
H28C H 0.3901 0.0267 0.4114 0.046 Uiso 1 1 calc R . .
C29 C 0.36487(6) 0.05008(4) 0.5243(3) 0.0324(7) Uani 1 1 d . . .
H29A H 0.3845 0.0484 0.5488 0.049 Uiso 1 1 calc R . .
H29B H 0.3526 0.0438 0.5812 0.049 Uiso 1 1 calc R . .
H29C H 0.3603 0.0617 0.5306 0.049 Uiso 1 1 calc R . .
C210 C 0.29371(5) 0.04723(3) 0.0546(2) 0.0224(6) Uani 1 1 d . . .
H21A H 0.2827 0.0536 -0.0079 0.027 Uiso 1 1 calc R . .
H21B H 0.2918 0.0355 0.0332 0.027 Uiso 1 1 calc R . .
C211 C 0.27098(6) 0.06713(3) 0.1901(3) 0.0261(6) Uani 1 1 d . . .
H21C H 0.2552 0.0679 0.1305 0.039 Uiso 1 1 calc R . .
H21D H 0.2856 0.0749 0.1653 0.039 Uiso 1 1 calc R . .
H21E H 0.2645 0.0697 0.2763 0.039 Uiso 1 1 calc R . .
C212 C 0.25865(6) 0.03896(3) 0.2120(3) 0.0262(6) Uani 1 1 d . . .
H21F H 0.2518 0.0406 0.2990 0.039 Uiso 1 1 calc R . .
H21G H 0.2650 0.0277 0.2016 0.039 Uiso 1 1 calc R . .
H21H H 0.2435 0.0412 0.1514 0.039 Uiso 1 1 calc R . .
C213 C 0.31367(6) 0.01063(3) 0.2507(3) 0.0242(6) Uani 1 1 d . . .
H213 H 0.3226 0.0137 0.1735 0.029 Uiso 1 1 calc R . .
C214 C 0.30657(6) -0.00549(3) 0.2680(3) 0.0283(7) Uani 1 1 d . . .
H214 H 0.3102 -0.0133 0.2032 0.034 Uiso 1 1 calc R . .
C215 C 0.29412(7) -0.01017(4) 0.3801(3) 0.0322(7) Uani 1 1 d . . .
H215 H 0.2895 -0.0213 0.3944 0.039 Uiso 1 1 calc R . .
C216 C 0.28844(6) 0.00148(3) 0.4721(3) 0.0275(6) Uani 1 1 d . . .
H216 H 0.2799 -0.0016 0.5503 0.033 Uiso 1 1 calc R . .
C217 C 0.29529(6) 0.01757(3) 0.4487(2) 0.0213(6) Uani 1 1 d . . .
C218 C 0.28861(5) 0.03091(3) 0.5368(2) 0.0203(6) Uani 1 1 d . . .
C219 C 0.27491(6) 0.02954(3) 0.6530(3) 0.0245(6) Uani 1 1 d . . .
H219 H 0.2689 0.0192 0.6836 0.029 Uiso 1 1 calc R . .
C220 C 0.27015(6) 0.04365(4) 0.7236(3) 0.0282(7) Uani 1 1 d . . .
H220 H 0.2606 0.0429 0.8028 0.034 Uiso 1 1 calc R . .
C221 C 0.27914(6) 0.05864(4) 0.6798(3) 0.0248(6) Uani 1 1 d . . .
H221 H 0.2763 0.0682 0.7289 0.030 Uiso 1 1 calc R . .
C222 C 0.29256(5) 0.05942(3) 0.5617(3) 0.0205(5) Uani 1 1 d . . .
C223 C 0.30324(5) 0.07417(3) 0.4977(2) 0.0212(6) Uani 1 1 d . . .
C224 C 0.29995(6) 0.08976(3) 0.5457(3) 0.0270(6) Uani 1 1 d . . .
H224 H 0.2909 0.0914 0.6253 0.032 Uiso 1 1 calc R . .
C225 C 0.30983(6) 0.10304(4) 0.4775(3) 0.0319(7) Uani 1 1 d . . .
H225 H 0.3077 0.1138 0.5095 0.038 Uiso 1 1 calc R . .
C226 C 0.32285(6) 0.10029(3) 0.3617(3) 0.0292(7) Uani 1 1 d . . .
H226 H 0.3297 0.1092 0.3127 0.035 Uiso 1 1 calc R . .
C227 C 0.32584(5) 0.08450(3) 0.3181(3) 0.0241(6) Uani 1 1 d . . .
H227 H 0.3351 0.0828 0.2391 0.029 Uiso 1 1 calc R . .
Ru3 Ru 0.056706(4) 0.369562(2) 0.572321(19) 0.01623(5) Uani 1 1 d . . .
Cl3 Cl 0.123148(16) 0.351662(10) 0.05915(8) 0.03892(18) Uani 1 1 d . . .
N31 N 0.02123(4) 0.36735(3) 0.4420(2) 0.0189(5) Uani 1 1 d . . .
N32 N 0.10001(5) 0.37125(3) 0.6427(2) 0.0228(5) Uani 1 1 d . . .
N33 N 0.05141(4) 0.39456(3) 0.6030(2) 0.0196(5) Uani 1 1 d . . .
N34 N 0.03648(5) 0.37053(3) 0.7489(2) 0.0185(5) Uani 1 1 d . . .
N35 N 0.05144(4) 0.34483(3) 0.6234(2) 0.0190(5) Uani 1 1 d . . .
C31 C 0.07655(5) 0.36544(3) 0.4134(3) 0.0181(5) Uani 1 1 d . . .
C32 C 0.06172(5) 0.35960(3) 0.3078(3) 0.0220(6) Uani 1 1 d . . .
C33 C 0.07569(6) 0.35569(3) 0.1972(3) 0.0246(6) Uani 1 1 d . . .
H33 H 0.0659 0.3522 0.1234 0.029 Uiso 1 1 calc R . .
C34 C 0.10490(6) 0.35705(3) 0.1977(3) 0.0259(6) Uani 1 1 d . . .
C35 C 0.12027(6) 0.36214(3) 0.3013(3) 0.0271(6) Uani 1 1 d . . .
H35 H 0.1402 0.3625 0.2977 0.032 Uiso 1 1 calc R . .
C36 C 0.10616(6) 0.36664(3) 0.4105(3) 0.0244(6) Uani 1 1 d . . .
C37 C 0.03072(5) 0.35661(3) 0.3331(3) 0.0228(6) Uani 1 1 d . . .
H37A H 0.0197 0.3592 0.2557 0.027 Uiso 1 1 calc R . .
H37B H 0.0276 0.3450 0.3549 0.027 Uiso 1 1 calc R . .
C38 C 0.01339(6) 0.38349(3) 0.3872(3) 0.0256(6) Uani 1 1 d . . .
H38A H -0.0022 0.3821 0.3276 0.038 Uiso 1 1 calc R . .
H38B H 0.0295 0.3881 0.3421 0.038 Uiso 1 1 calc R . .
H38C H 0.0077 0.3909 0.4559 0.038 Uiso 1 1 calc R . .
C39 C -0.00443(6) 0.36009(3) 0.4990(3) 0.0252(6) Uani 1 1 d . . .
H39A H -0.0117 0.3674 0.5653 0.038 Uiso 1 1 calc R . .
H39B H 0.0002 0.3495 0.5366 0.038 Uiso 1 1 calc R . .
H39C H -0.0187 0.3586 0.4328 0.038 Uiso 1 1 calc R . .
C310 C 0.11856(6) 0.37432(4) 0.5278(3) 0.0318(7) Uani 1 1 d . . .
H31A H 0.1206 0.3862 0.5144 0.038 Uiso 1 1 calc R . .
H31B H 0.1374 0.3697 0.5436 0.038 Uiso 1 1 calc R . .
C311 C 0.10879(7) 0.35564(4) 0.7024(3) 0.0377(8) Uani 1 1 d . . .
H31C H 0.1276 0.3569 0.7383 0.057 Uiso 1 1 calc R . .
H31D H 0.1089 0.3470 0.6380 0.057 Uiso 1 1 calc R . .
H31E H 0.0956 0.3528 0.7703 0.057 Uiso 1 1 calc R . .
C312 C 0.10546(6) 0.38424(4) 0.7373(3) 0.0376(8) Uani 1 1 d . . .
H31F H 0.0951 0.3819 0.8156 0.056 Uiso 1 1 calc R . .
H31G H 0.0994 0.3948 0.7028 0.056 Uiso 1 1 calc R . .
H31H H 0.1256 0.3847 0.7561 0.056 Uiso 1 1 calc R . .
C313 C 0.05990(6) 0.40647(3) 0.5248(3) 0.0253(6) Uani 1 1 d . . .
H313 H 0.0680 0.4036 0.4455 0.030 Uiso 1 1 calc R . .
C314 C 0.05732(6) 0.42285(3) 0.5546(3) 0.0305(7) Uani 1 1 d . . .
H314 H 0.0633 0.4310 0.4961 0.037 Uiso 1 1 calc R . .
C315 C 0.04592(6) 0.42722(4) 0.6701(3) 0.0331(7) Uani 1 1 d . . .
H315 H 0.0444 0.4384 0.6928 0.040 Uiso 1 1 calc R . .
C316 C 0.03671(6) 0.41514(3) 0.7531(3) 0.0283(7) Uani 1 1 d . . .
H316 H 0.0286 0.4179 0.8329 0.034 Uiso 1 1 calc R . .
C317 C 0.03949(5) 0.39886(3) 0.7174(3) 0.0205(6) Uani 1 1 d . . .
C318 C 0.03053(5) 0.38522(3) 0.7986(2) 0.0192(6) Uani 1 1 d . . .
C319 C 0.01709(6) 0.38648(3) 0.9160(3) 0.0251(6) Uani 1 1 d . . .
H319 H 0.0128 0.3968 0.9518 0.030 Uiso 1 1 calc R . .
C320 C 0.01015(6) 0.37211(4) 0.9789(3) 0.0288(7) Uani 1 1 d . . .
H320 H 0.0006 0.3726 1.0581 0.035 Uiso 1 1 calc R . .
C321 C 0.01691(6) 0.35710(4) 0.9281(3) 0.0267(6) Uani 1 1 d . . .
H321 H 0.0126 0.3473 0.9725 0.032 Uiso 1 1 calc R . .
C322 C 0.03032(5) 0.35664(3) 0.8097(3) 0.0191(5) Uani 1 1 d . . .
C323 C 0.03868(6) 0.34178(3) 0.7386(3) 0.0212(6) Uani 1 1 d . . .
C324 C 0.03415(6) 0.32611(3) 0.7818(3) 0.0261(6) Uani 1 1 d . . .
H324 H 0.0254 0.3243 0.8619 0.031 Uiso 1 1 calc R . .
C325 C 0.04237(6) 0.31286(3) 0.7076(3) 0.0295(7) Uani 1 1 d . . .
H325 H 0.0395 0.3020 0.7362 0.035 Uiso 1 1 calc R . .
C326 C 0.05482(6) 0.31596(3) 0.5907(3) 0.0281(7) Uani 1 1 d . . .
H326 H 0.0602 0.3072 0.5369 0.034 Uiso 1 1 calc R . .
C327 C 0.05932(5) 0.33191(3) 0.5534(3) 0.0243(6) Uani 1 1 d . . .
H327 H 0.0684 0.3338 0.4744 0.029 Uiso 1 1 calc R . .
P1 P 0.197651(16) 0.226820(9) 0.38643(7) 0.02311(16) Uani 1 1 d . . .
F11 F 0.17398(4) 0.23708(2) 0.3161(2) 0.0477(5) Uani 1 1 d . . .
F12 F 0.20472(4) 0.21757(2) 0.25638(17) 0.0441(5) Uani 1 1 d . . .
F13 F 0.22180(4) 0.21661(2) 0.45580(17) 0.0352(4) Uani 1 1 d . . .
F14 F 0.19101(4) 0.23598(2) 0.51727(17) 0.0410(5) Uani 1 1 d . . .
F15 F 0.17564(4) 0.21297(2) 0.42118(19) 0.0396(5) Uani 1 1 d . . .
F16 F 0.22005(4) 0.24069(2) 0.35163(18) 0.0467(5) Uani 1 1 d . . .
P2 P 0.061798(16) 0.145130(9) 0.65352(7) 0.02447(16) Uani 1 1 d . . .
F21 F 0.03703(4) 0.15736(2) 0.6152(2) 0.0542(6) Uani 1 1 d . . .
F22 F 0.08359(4) 0.15658(2) 0.5826(2) 0.0538(6) Uani 1 1 d . . .
F23 F 0.08597(4) 0.13273(2) 0.6907(2) 0.0504(5) Uani 1 1 d . . .
F24 F 0.03942(4) 0.13356(2) 0.72200(17) 0.0411(5) Uani 1 1 d . . .
F25 F 0.05687(5) 0.13521(2) 0.52425(17) 0.0468(5) Uani 1 1 d . . .
F26 F 0.06629(5) 0.15485(2) 0.78328(18) 0.0524(6) Uani 1 1 d . . .
P3 P 0.205998(16) 0.009508(9) 0.38297(8) 0.02673(17) Uani 1 1 d . . .
F31 F 0.23307(3) 0.00643(2) 0.29576(17) 0.0347(4) Uani 1 1 d . . .
F32 F 0.20010(4) 0.02621(2) 0.3084(2) 0.0522(5) Uani 1 1 d . . .
F33 F 0.17896(4) 0.01265(2) 0.46965(18) 0.0457(5) Uani 1 1 d . . .
F34 F 0.21207(5) -0.00704(3) 0.4558(2) 0.0761(8) Uani 1 1 d . . .
F35 F 0.18718(4) 0.00025(3) 0.2814(2) 0.0619(6) Uani 1 1 d . . .
F36 F 0.22505(4) 0.01930(3) 0.4811(2) 0.0610(6) Uani 1 1 d . . .
P4 P 0.199239(16) 0.059971(9) 0.88926(7) 0.02405(16) Uani 1 1 d . . .
F41 F 0.17589(4) 0.07078(2) 0.8211(2) 0.0489(5) Uani 1 1 d . . .
F42 F 0.19426(4) 0.06931(2) 1.02062(18) 0.0443(5) Uani 1 1 d . . .
F43 F 0.22318(4) 0.04912(2) 0.95565(16) 0.0344(4) Uani 1 1 d . . .
F44 F 0.20488(4) 0.05055(2) 0.75814(16) 0.0390(5) Uani 1 1 d . . .
F45 F 0.17643(4) 0.04671(2) 0.9268(2) 0.0441(5) Uani 1 1 d . . .
F46 F 0.22258(4) 0.07321(2) 0.85158(17) 0.0442(5) Uani 1 1 d . . .
P5 P 0.217984(16) 0.176969(10) 0.91415(8) 0.03071(18) Uani 1 1 d . . .
F51 F 0.20371(5) 0.18382(4) 0.7898(2) 0.0862(9) Uani 1 1 d . . .
F52 F 0.19175(4) 0.18294(3) 0.99566(19) 0.0540(6) Uani 1 1 d . . .
F53 F 0.23256(4) 0.17014(2) 1.04028(19) 0.0526(5) Uani 1 1 d . . .
F54 F 0.24410(3) 0.17111(2) 0.82981(18) 0.0420(5) Uani 1 1 d . . .
F55 F 0.20365(5) 0.15967(3) 0.8939(3) 0.0919(10) Uani 1 1 d . . .
F56 F 0.23328(4) 0.19395(2) 0.93772(19) 0.0486(5) Uani 1 1 d . . .
P6 P 0.045764(18) 0.094611(11) 0.15792(9) 0.0374(2) Uani 1 1 d D . .
F61A F 0.06056(11) 0.09773(7) 0.0313(4) 0.0664(16) Uani 0.57 1 d PDU A 1
F62A F 0.05781(9) 0.07597(4) 0.1632(5) 0.0535(11) Uani 0.57 1 d PDU A 1
F61B F 0.05495(15) 0.10797(8) 0.0439(6) 0.070(2) Uani 0.43 1 d PDU A 2
F62B F 0.06599(14) 0.08249(9) 0.0844(8) 0.096(3) Uani 0.43 1 d PDU A 2
F63 F 0.03218(5) 0.08756(3) 0.2847(2) 0.0888(9) Uani 1 1 d D A .
F64 F 0.02917(5) 0.11088(3) 0.1865(3) 0.0760(8) Uani 1 1 d D A .
F65 F 0.01950(4) 0.08852(2) 0.0772(2) 0.0537(5) Uani 1 1 d D A .
F66 F 0.07229(4) 0.10099(3) 0.2370(2) 0.0597(6) Uani 1 1 d . A .
N41 N 0.14026(5) 0.15447(3) 1.0452(3) 0.0367(6) Uani 1 1 d . . .
C41 C 0.14284(6) 0.15137(4) 0.9407(3) 0.0315(7) Uani 1 1 d . . .
C42 C 0.14638(7) 0.14733(4) 0.8061(3) 0.0449(8) Uani 1 1 d . . .
H42A H 0.1651 0.1426 0.7930 0.067 Uiso 1 1 d . . .
H42B H 0.1445 0.1573 0.7547 0.067 Uiso 1 1 d . . .
H42C H 0.1321 0.1394 0.7807 0.067 Uiso 1 1 d . . .
N51 N 0.36740(6) 0.01634(3) 1.0377(3) 0.0414(7) Uani 1 1 d . . .
C51 C 0.36748(6) 0.01733(4) 0.9304(3) 0.0330(7) Uani 1 1 d . . .
C52 C 0.36774(8) 0.01893(4) 0.7926(3) 0.0465(9) Uani 1 1 d . . .
H52A H 0.3489 0.0220 0.7625 0.070 Uiso 1 1 d . . .
H52B H 0.3733 0.0086 0.7541 0.070 Uiso 1 1 d . . .
H52C H 0.3811 0.0275 0.7677 0.070 Uiso 1 1 d . . .
N61 N 0.12476(6) 0.07142(3) 0.2831(3) 0.0463(7) Uani 1 1 d . . .
C61 C 0.12129(6) 0.06886(4) 0.1789(3) 0.0333(7) Uani 1 1 d . . .
C62 C 0.11712(8) 0.06531(5) 0.0443(3) 0.0502(9) Uani 1 1 d . . .
H62A H 0.1335 0.0594 0.0112 0.075 Uiso 1 1 d . . .
H62B H 0.1147 0.0756 -0.0027 0.075 Uiso 1 1 d . . .
H62C H 0.1003 0.0585 0.0341 0.075 Uiso 1 1 d . . .

loop_
_atom_site_aniso_label
_atom_site_aniso_U_11
_atom_site_aniso_U_22
_atom_site_aniso_U_33
_atom_site_aniso_U_23
_atom_site_aniso_U_13
_atom_site_aniso_U_12
Ru1 0.01926(10) 0.01615(10) 0.01525(11) -0.00155(9) -0.00070(9) 0.00029(8)
Cl1 0.0444(5) 0.0436(5) 0.0285(4) -0.0056(3) 0.0160(3) 0.0005(4)
N11 0.0200(12) 0.0197(12) 0.0204(12) -0.0012(10) -0.0001(9) 0.0009(9)
N12 0.0217(12) 0.0240(12) 0.0236(12) -0.0045(10) -0.0038(10) 0.0014(10)
N13 0.0203(12) 0.0159(11) 0.0198(13) -0.0001(9) -0.0007(9) -0.0009(8)
N14 0.0222(12) 0.0212(12) 0.0158(12) -0.0010(9) -0.0020(9) -0.0008(9)
N15 0.0235(12) 0.0173(11) 0.0189(11) 0.0017(9) -0.0032(9) 0.0018(9)
C11 0.0218(14) 0.0177(13) 0.0213(14) -0.0003(12) 0.0003(11) 0.0024(11)
C12 0.0241(14) 0.0187(13) 0.0204(14) -0.0007(11) -0.0007(11) 0.0017(10)
C13 0.0303(16) 0.0215(14) 0.0193(14) 0.0004(12) 0.0001(12) -0.0008(12)
C14 0.0340(17) 0.0225(15) 0.0228(15) -0.0007(12) 0.0089(13) 0.0044(12)
C15 0.0239(15) 0.0251(15) 0.0353(17) 0.0033(13) 0.0046(12) 0.0012(12)
C16 0.0214(14) 0.0236(15) 0.0261(15) -0.0004(12) 0.0013(12) 0.0016(12)
C17 0.0227(13) 0.0178(13) 0.0211(14) -0.0028(12) -0.0023(12) -0.0014(10)
C18 0.0236(15) 0.0218(14) 0.0306(16) -0.0017(13) -0.0059(12) 0.0021(12)
C19 0.0221(15) 0.0299(16) 0.0254(15) -0.0037(13) 0.0003(12) -0.0057(12)
C110 0.0221(15) 0.0283(15) 0.0328(16) -0.0040(13) -0.0028(12) -0.0027(12)
C111 0.0272(16) 0.0328(17) 0.0396(18) 0.0036(14) -0.0083(14) 0.0065(13)
C112 0.0264(16) 0.0387(18) 0.0312(17) -0.0142(14) -0.0083(13) 0.0005(13)
C113 0.0236(15) 0.0258(15) 0.0223(14) 0.0011(12) -0.0027(12) -0.0037(12)
C114 0.0261(15) 0.0213(14) 0.038(2) 0.0031(13) -0.0023(13) -0.0049(12)
C115 0.0287(16) 0.0199(15) 0.0418(19) -0.0021(14) -0.0056(14) -0.0043(12)
C116 0.0258(15) 0.0220(15) 0.0304(16) -0.0064(13) -0.0029(12) 0.0015(12)
C117 0.0175(13) 0.0238(14) 0.0206(14) -0.0045(12) -0.0038(11) 0.0019(11)
C118 0.0207(13) 0.0228(14) 0.0196(14) -0.0037(11) -0.0039(11) 0.0007(11)
C119 0.0304(16) 0.0313(16) 0.0197(14) -0.0040(13) -0.0026(12) 0.0057(13)
C120 0.0323(17) 0.0411(18) 0.0192(15) -0.0019(14) 0.0052(13) 0.0050(14)
C121 0.0351(17) 0.0317(17) 0.0224(15) 0.0069(13) 0.0016(13) -0.0020(13)
C122 0.0253(14) 0.0242(14) 0.0194(14) 0.0039(12) -0.0033(12) -0.0018(11)
C123 0.0235(15) 0.0249(15) 0.0210(14) 0.0006(12) -0.0059(11) -0.0002(11)
C124 0.0338(16) 0.0263(15) 0.0273(16) 0.0060(13) -0.0053(13) -0.0064(13)
C125 0.0384(18) 0.0220(15) 0.0345(17) 0.0049(14) -0.0083(14) -0.0032(13)
C126 0.0343(17) 0.0190(15) 0.0373(19) -0.0004(13) -0.0065(14) -0.0021(12)
C127 0.0259(14) 0.0235(14) 0.0272(16) -0.0019(13) -0.0027(12) 0.0034(11)
Ru2 0.01950(10) 0.01614(10) 0.01399(10) 0.00103(9) -0.00045(10) -0.00095(8)
Cl2 0.0359(4) 0.0409(4) 0.0223(4) 0.0012(3) 0.0106(3) -0.0054(3)
N21 0.0224(12) 0.0287(13) 0.0198(12) 0.0031(10) -0.0045(10) 0.0008(10)
N22 0.0187(12) 0.0201(12) 0.0184(11) 0.0002(9) -0.0025(9) -0.0003(9)
N23 0.0224(11) 0.0185(11) 0.0187(12) 0.0013(10) -0.0014(9) 0.0015(9)
N24 0.0221(12) 0.0190(11) 0.0143(11) 0.0020(9) -0.0002(9) -0.0010(9)
N25 0.0211(12) 0.0167(11) 0.0185(12) -0.0016(9) -0.0034(9) -0.0004(9)
C21 0.0241(14) 0.0126(12) 0.0207(14) 0.0009(11) 0.0005(11) 0.0006(11)
C22 0.0226(15) 0.0173(14) 0.0208(14) -0.0013(11) -0.0001(11) -0.0012(11)
C23 0.0207(13) 0.0226(13) 0.0257(14) -0.0026(13) 0.0033(13) -0.0005(10)
C24 0.0265(15) 0.0196(14) 0.0186(14) 0.0013(11) 0.0053(11) -0.0011(11)
C25 0.0292(16) 0.0245(15) 0.0154(13) -0.0020(12) 0.0002(11) 0.0047(12)
C26 0.0216(13) 0.0175(13) 0.0175(14) -0.0018(11) 0.0003(11) 0.0007(10)
C27 0.0210(13) 0.0272(14) 0.0276(15) 0.0016(13) -0.0015(13) -0.0052(11)
C28 0.0254(16) 0.0286(16) 0.0387(17) 0.0071(14) -0.0041(13) 0.0045(12)
C29 0.0290(16) 0.0483(19) 0.0199(15) 0.0023(14) -0.0070(12) 0.0027(14)
C210 0.0229(13) 0.0282(15) 0.0161(14) -0.0022(12) -0.0007(12) -0.0016(11)
C211 0.0239(15) 0.0261(15) 0.0284(16) 0.0003(13) -0.0052(12) 0.0041(12)
C212 0.0214(15) 0.0275(15) 0.0297(16) 0.0071(13) 0.0001(12) -0.0084(12)
C213 0.0232(15) 0.0257(15) 0.0236(15) -0.0023(13) 0.0016(12) 0.0028(12)
C214 0.0296(16) 0.0217(15) 0.0338(17) -0.0067(13) 0.0013(14) 0.0050(13)
C215 0.0421(19) 0.0176(14) 0.0369(17) 0.0015(13) 0.0010(15) -0.0006(13)
C216 0.0290(16) 0.0207(15) 0.0326(16) 0.0043(13) 0.0024(13) -0.0022(12)
C217 0.0212(14) 0.0250(14) 0.0177(14) 0.0045(12) -0.0007(11) 0.0000(11)
C218 0.0224(14) 0.0191(13) 0.0194(14) 0.0019(11) -0.0046(11) -0.0008(11)
C219 0.0240(15) 0.0286(15) 0.0210(15) 0.0038(12) -0.0012(12) -0.0025(12)
C220 0.0279(16) 0.0378(17) 0.0189(14) 0.0013(13) 0.0022(12) -0.0024(13)
C221 0.0252(15) 0.0308(16) 0.0184(14) -0.0013(12) 0.0007(12) 0.0024(12)
C222 0.0202(13) 0.0213(13) 0.0198(13) -0.0029(12) -0.0033(12) 0.0024(10)
C223 0.0233(14) 0.0224(14) 0.0178(14) 0.0000(11) -0.0045(11) 0.0005(11)
C224 0.0292(15) 0.0230(14) 0.0288(16) -0.0090(13) -0.0025(12) 0.0028(12)
C225 0.0364(18) 0.0215(15) 0.0378(18) -0.0049(14) -0.0085(14) 0.0013(13)
C226 0.0276(16) 0.0211(15) 0.0389(18) 0.0019(13) -0.0026(13) -0.0012(12)
C227 0.0251(14) 0.0234(14) 0.0239(14) 0.0031(13) -0.0026(14) -0.0029(11)
Ru3 0.01848(9) 0.01497(9) 0.01525(10) -0.00082(8) 0.00023(12) 0.00015(8)
Cl3 0.0457(4) 0.0414(4) 0.0297(4) -0.0052(4) 0.0187(4) -0.0003(3)
N31 0.0185(12) 0.0178(11) 0.0205(12) -0.0001(10) -0.0025(9) 0.0000(9)
N32 0.0200(12) 0.0251(13) 0.0234(13) -0.0037(10) -0.0015(10) 0.0006(9)
N33 0.0200(12) 0.0161(11) 0.0226(13) -0.0016(9) -0.0028(9) -0.0028(9)
N34 0.0188(12) 0.0211(12) 0.0156(11) 0.0003(9) 0.0003(9) 0.0025(9)
N35 0.0220(12) 0.0175(11) 0.0176(11) 0.0023(9) -0.0010(9) 0.0010(9)
C31 0.0205(13) 0.0136(12) 0.0202(14) 0.0019(11) -0.0012(11) 0.0001(10)
C32 0.0264(14) 0.0181(13) 0.0216(14) -0.0001(12) 0.0007(12) -0.0002(11)
C33 0.0325(16) 0.0237(15) 0.0175(14) -0.0006(12) 0.0024(12) -0.0022(12)
C34 0.0317(17) 0.0220(15) 0.0239(15) -0.0002(12) 0.0076(12) 0.0020(12)
C35 0.0267(15) 0.0255(15) 0.0291(16) 0.0005(13) 0.0089(13) -0.0004(12)
C36 0.0231(15) 0.0235(15) 0.0267(15) -0.0007(12) 0.0040(12) -0.0014(12)
C37 0.0246(14) 0.0226(14) 0.0212(14) -0.0039(12) -0.0053(12) -0.0002(11)
C38 0.0274(16) 0.0213(14) 0.0281(16) 0.0005(12) -0.0062(13) 0.0003(12)
C39 0.0216(14) 0.0279(15) 0.0262(15) -0.0009(12) -0.0011(12) -0.0048(12)
C310 0.0243(16) 0.0375(17) 0.0335(17) -0.0055(14) 0.0007(13) -0.0028(13)
C311 0.0333(18) 0.0356(18) 0.044(2) 0.0081(16) -0.0116(15) 0.0069(14)
C312 0.0293(18) 0.0442(19) 0.0394(19) -0.0194(16) -0.0112(14) 0.0000(15)
C313 0.0279(15) 0.0211(15) 0.0270(16) 0.0030(12) -0.0022(12) -0.0049(12)
C314 0.0368(16) 0.0209(14) 0.0338(18) 0.0019(14) -0.0011(15) -0.0094(12)
C315 0.0368(18) 0.0170(14) 0.045(2) -0.0039(14) -0.0050(15) 0.0001(13)
C316 0.0293(16) 0.0223(15) 0.0333(17) -0.0051(13) -0.0003(13) 0.0033(12)
C317 0.0192(14) 0.0208(14) 0.0214(14) -0.0014(11) -0.0043(11) 0.0000(11)
C318 0.0183(13) 0.0194(13) 0.0199(14) -0.0046(11) -0.0040(11) 0.0018(10)
C319 0.0276(15) 0.0249(15) 0.0228(14) -0.0055(12) 0.0012(12) 0.0040(12)
C320 0.0298(17) 0.0378(18) 0.0187(14) 0.0007(13) 0.0040(12) 0.0023(13)
C321 0.0298(16) 0.0260(15) 0.0242(15) 0.0048(13) 0.0000(13) 0.0004(12)
C322 0.0196(13) 0.0221(13) 0.0157(13) 0.0025(12) -0.0034(12) -0.0004(10)
C323 0.0225(14) 0.0202(14) 0.0209(14) 0.0038(11) -0.0001(11) 0.0006(11)
C324 0.0333(16) 0.0238(14) 0.0212(15) 0.0083(12) -0.0009(12) -0.0032(12)
C325 0.0417(18) 0.0171(14) 0.0299(16) 0.0048(13) -0.0042(14) -0.0020(13)
C326 0.0355(16) 0.0191(14) 0.0297(17) -0.0008(13) -0.0050(13) -0.0006(12)
C327 0.0279(14) 0.0202(14) 0.0249(16) -0.0032(12) -0.0007(13) 0.0037(11)
P1 0.0280(4) 0.0184(4) 0.0229(4) 0.0004(3) -0.0048(3) -0.0002(3)
F11 0.0549(12) 0.0323(10) 0.0560(13) -0.0063(10) -0.0296(12) 0.0152(9)
F12 0.0661(13) 0.0378(11) 0.0284(10) -0.0074(9) -0.0025(9) 0.0096(9)
F13 0.0333(10) 0.0346(10) 0.0378(10) 0.0047(8) -0.0107(8) 0.0049(8)
F14 0.0620(13) 0.0310(10) 0.0301(10) -0.0090(8) 0.0007(9) 0.0052(9)
F15 0.0314(10) 0.0265(10) 0.0607(13) -0.0035(9) 0.0014(9) -0.0080(7)
F16 0.0554(12) 0.0352(10) 0.0496(12) 0.0118(9) -0.0035(10) -0.0197(9)
P2 0.0277(4) 0.0218(4) 0.0239(4) 0.0010(3) 0.0029(3) -0.0010(3)
F21 0.0571(13) 0.0490(12) 0.0565(13) 0.0106(10) -0.0001(11) 0.0243(10)
F22 0.0611(13) 0.0388(11) 0.0617(14) -0.0007(10) 0.0267(12) -0.0215(10)
F23 0.0363(11) 0.0447(12) 0.0703(15) 0.0030(11) -0.0039(10) 0.0122(9)
F24 0.0408(11) 0.0433(11) 0.0393(11) 0.0050(9) 0.0144(9) -0.0081(9)
F25 0.0734(14) 0.0383(11) 0.0287(10) -0.0044(9) 0.0044(9) -0.0096(10)
F26 0.0795(15) 0.0432(12) 0.0344(11) -0.0139(9) -0.0044(10) -0.0079(10)
P3 0.0278(4) 0.0232(4) 0.0291(4) -0.0002(3) 0.0021(3) -0.0025(3)
F31 0.0309(9) 0.0322(9) 0.0410(11) -0.0066(8) 0.0078(8) -0.0039(7)
F32 0.0416(11) 0.0397(11) 0.0754(15) 0.0219(11) 0.0013(11) 0.0044(9)
F33 0.0380(11) 0.0569(13) 0.0423(11) 0.0022(10) 0.0140(9) 0.0057(9)
F34 0.0779(16) 0.0540(14) 0.0964(19) 0.0446(14) 0.0380(15) 0.0276(12)
F35 0.0436(12) 0.0804(16) 0.0616(14) -0.0309(12) 0.0041(10) -0.0284(11)
F36 0.0392(11) 0.0893(17) 0.0544(13) -0.0364(12) -0.0098(10) 0.0052(11)
P4 0.0300(4) 0.0189(4) 0.0232(4) -0.0010(3) -0.0032(3) -0.0011(3)
F41 0.0541(12) 0.0305(10) 0.0621(13) -0.0039(10) -0.0246(12) 0.0124(9)
F42 0.0669(13) 0.0332(10) 0.0327(10) -0.0125(8) 0.0061(10) 0.0036(9)
F43 0.0376(10) 0.0343(10) 0.0314(10) 0.0033(8) -0.0088(8) 0.0045(8)
F44 0.0588(12) 0.0349(10) 0.0233(9) -0.0065(8) -0.0061(9) 0.0032(9)
F45 0.0367(10) 0.0330(10) 0.0627(14) -0.0028(9) 0.0074(10) -0.0092(8)
F46 0.0553(12) 0.0362(10) 0.0411(11) 0.0074(9) -0.0012(9) -0.0209(9)
P5 0.0241(4) 0.0351(4) 0.0329(4) -0.0063(4) 0.0032(3) -0.0015(3)
F51 0.0502(14) 0.175(3) 0.0334(13) -0.0040(15) -0.0095(10) 0.0478(16)
F52 0.0323(11) 0.0835(16) 0.0460(12) -0.0079(11) 0.0117(10) 0.0121(11)
F53 0.0566(13) 0.0517(12) 0.0494(13) 0.0224(10) 0.0085(10) 0.0135(10)
F54 0.0323(9) 0.0447(11) 0.0490(11) -0.0122(10) 0.0109(9) -0.0025(8)
F55 0.0584(15) 0.0867(19) 0.131(2) -0.0625(18) 0.0358(16) -0.0467(14)
F56 0.0612(13) 0.0249(9) 0.0598(13) -0.0008(9) 0.0073(11) -0.0050(9)
P6 0.0348(5) 0.0388(5) 0.0385(5) -0.0116(4) -0.0075(4) 0.0055(4)
F61A 0.056(3) 0.112(4) 0.031(2) -0.011(3) 0.011(2) -0.029(3)
F62A 0.044(2) 0.039(2) 0.078(3) -0.006(2) -0.006(2) 0.0164(17)
F61B 0.052(3) 0.105(5) 0.054(4) 0.013(4) 0.014(3) -0.010(4)
F62B 0.073(4) 0.091(5) 0.123(6) -0.058(5) -0.039(4) 0.058(4)
F63 0.0899(18) 0.100(2) 0.0765(18) 0.0485(15) -0.0414(15) -0.0453(16)
F64 0.0816(17) 0.0427(13) 0.104(2) -0.0174(13) -0.0215(16) 0.0144(12)
F65 0.0418(11) 0.0596(13) 0.0596(14) -0.0236(12) -0.0165(11) 0.0115(9)
F66 0.0464(13) 0.0836(17) 0.0491(13) -0.0046(12) -0.0140(10) -0.0216(12)
N41 0.0368(15) 0.0345(15) 0.0388(17) 0.0031(13) -0.0008(13) 0.0011(12)
C41 0.0258(16) 0.0255(16) 0.043(2) 0.0037(15) -0.0045(14) -0.0032(13)
C42 0.057(2) 0.0416(19) 0.0362(19) -0.0046(17) -0.0067(18) -0.0076(16)
N51 0.0431(16) 0.0360(16) 0.0450(19) 0.0013(14) 0.0032(14) 0.0063(13)
C51 0.0303(17) 0.0205(16) 0.048(2) -0.0002(15) 0.0059(15) -0.0007(13)
C52 0.056(2) 0.044(2) 0.040(2) 0.0008(17) 0.0072(17) -0.0113(17)
N61 0.0502(18) 0.0405(17) 0.048(2) -0.0016(15) -0.0054(15) -0.0023(14)
C61 0.0266(16) 0.0282(17) 0.045(2) -0.0009(15) 0.0025(15) -0.0005(13)
C62 0.062(2) 0.052(2) 0.036(2) -0.0060(18) 0.0080(18) 0.0007(19)

loop_
_atom_type_symbol
_atom_type_description
_atom_type_scat_dispersion_real
_atom_type_scat_dispersion_imag
_atom_type_scat_source
C C 0.0033 0.0016 'International Tables Vol C Tables 4.2.6.8 and 6.1.1.4'
H H 0.0000 0.0000 'International Tables Vol C Tables 4.2.6.8 and 6.1.1.4'
Cl Cl 0.1484 0.1585 'International Tables Vol C Tables 4.2.6.8 and 6.1.1.4'
F F 0.0171 0.0103 'International Tables Vol C Tables 4.2.6.8 and 6.1.1.4'
N N 0.0061 0.0033 'International Tables Vol C Tables 4.2.6.8 and 6.1.1.4'
P P 0.1023 0.0942 'International Tables Vol C Tables 4.2.6.8 and 6.1.1.4'
Ru Ru -1.2594 0.8363 'International Tables Vol C Tables 4.2.6.8 and 6.1.1.4'

loop_
_geom_angle_atom_site_label_1
_geom_angle_atom_site_label_2
_geom_angle_atom_site_label_3
_geom_angle
_geom_angle_site_symmetry_1
_geom_angle_site_symmetry_3
_geom_angle_publ_flag
C11 Ru1 N13 109.40(9) . . ?
C11 Ru1 N14 173.90(10) . . ?
N13 Ru1 N14 76.49(8) . . ?
C11 Ru1 N15 98.06(10) . . ?
N13 Ru1 N15 152.54(8) . . ?
N14 Ru1 N15 76.07(8) . . ?
C11 Ru1 N11 79.71(9) . . ?
N13 Ru1 N11 95.42(8) . . ?
N14 Ru1 N11 101.59(8) . . ?
N15 Ru1 N11 89.05(8) . . ?
C11 Ru1 N12 80.40(10) . . ?
N13 Ru1 N12 89.74(8) . . ?
N14 Ru1 N12 98.34(8) . . ?
N15 Ru1 N12 95.23(8) . . ?
N11 Ru1 N12 160.06(8) . . ?
C19 N11 C18 108.2(2) . . ?
C19 N11 C17 108.7(2) . . ?
C18 N11 C17 107.2(2) . . ?
C19 N11 Ru1 115.26(16) . . ?
C18 N11 Ru1 110.62(16) . . ?
C17 N11 Ru1 106.54(15) . . ?
C111 N12 C112 107.2(2) . . ?
C111 N12 C110 107.7(2) . . ?
C112 N12 C110 108.7(2) . . ?
C111 N12 Ru1 110.74(17) . . ?
C112 N12 Ru1 115.87(17) . . ?
C110 N12 Ru1 106.39(16) . . ?
C113 N13 C117 117.9(2) . . ?
C113 N13 Ru1 125.78(19) . . ?
C117 N13 Ru1 116.27(17) . . ?
C122 N14 C118 122.5(2) . . ?
C122 N14 Ru1 119.24(18) . . ?
C118 N14 Ru1 118.26(18) . . ?
C127 N15 C123 117.7(2) . . ?
C127 N15 Ru1 126.08(19) . . ?
C123 N15 Ru1 116.24(17) . . ?
C16 C11 C12 121.0(2) . . ?
C16 C11 Ru1 119.2(2) . . ?
C12 C11 Ru1 119.62(19) . . ?
C13 C12 C11 120.0(2) . . ?
C13 C12 C17 125.8(3) . . ?
C11 C12 C17 113.9(2) . . ?
C12 C13 C14 118.0(3) . . ?
C12 C13 H13 121.0 . . ?
C14 C13 H13 121.0 . . ?
C15 C14 C13 123.5(3) . . ?
C15 C14 Cl1 118.2(2) . . ?
C13 C14 Cl1 118.3(2) . . ?
C14 C15 C16 118.3(3) . . ?
C14 C15 H15 120.9 . . ?
C16 C15 H15 120.9 . . ?
C15 C16 C11 119.2(3) . . ?
C15 C16 C110 126.3(3) . . ?
C11 C16 C110 114.3(2) . . ?
C12 C17 N11 109.6(2) . . ?
C12 C17 H17A 109.7 . . ?
N11 C17 H17A 109.7 . . ?
C12 C17 H17B 109.7 . . ?
N11 C17 H17B 109.7 . . ?
H17A C17 H17B 108.2 . . ?
N11 C18 H18A 109.5 . . ?
N11 C18 H18B 109.5 . . ?
H18A C18 H18B 109.5 . . ?
N11 C18 H18C 109.5 . . ?
H18A C18 H18C 109.5 . . ?
H18B C18 H18C 109.5 . . ?
N11 C19 H19A 109.5 . . ?
N11 C19 H19B 109.5 . . ?
H19A C19 H19B 109.5 . . ?
N11 C19 H19C 109.5 . . ?
H19A C19 H19C 109.5 . . ?
H19B C19 H19C 109.5 . . ?
C16 C110 N12 110.2(2) . . ?
C16 C110 H11A 109.6 . . ?
N12 C110 H11A 109.6 . . ?
C16 C110 H11B 109.6 . . ?
N12 C110 H11B 109.6 . . ?
H11A C110 H11B 108.1 . . ?
N12 C111 H11C 109.5 . . ?
N12 C111 H11D 109.5 . . ?
H11C C111 H11D 109.5 . . ?
N12 C111 H11E 109.5 . . ?
H11C C111 H11E 109.5 . . ?
H11D C111 H11E 109.5 . . ?
N12 C112 H11F 109.5 . . ?
N12 C112 H11G 109.5 . . ?
H11F C112 H11G 109.5 . . ?
N12 C112 H11H 109.5 . . ?
H11F C112 H11H 109.5 . . ?
H11G C112 H11H 109.5 . . ?
N13 C113 C114 122.7(3) . . ?
N13 C113 H113 118.6 . . ?
C114 C113 H113 118.6 . . ?
C115 C114 C113 119.5(3) . . ?
C115 C114 H114 120.3 . . ?
C113 C114 H114 120.3 . . ?
C114 C115 C116 118.9(3) . . ?
C114 C115 H115 120.6 . . ?
C116 C115 H115 120.6 . . ?
C117 C116 C115 119.7(3) . . ?
C117 C116 H116 120.1 . . ?
C115 C116 H116 120.1 . . ?
N13 C117 C116 121.3(3) . . ?
N13 C117 C118 115.1(2) . . ?
C116 C117 C118 123.6(2) . . ?
N14 C118 C119 119.8(3) . . ?
N14 C118 C117 113.7(2) . . ?
C119 C118 C117 126.5(3) . . ?
C120 C119 C118 118.4(3) . . ?
C120 C119 H119 120.8 . . ?
C118 C119 H119 120.8 . . ?
C121 C120 C119 120.7(3) . . ?
C121 C120 H120 119.6 . . ?
C119 C120 H120 119.6 . . ?
C120 C121 C122 118.4(3) . . ?
C120 C121 H121 120.8 . . ?
C122 C121 H121 120.8 . . ?
N14 C122 C121 120.1(3) . . ?
N14 C122 C123 113.3(2) . . ?
C121 C122 C123 126.6(3) . . ?
N15 C123 C124 121.1(3) . . ?
N15 C123 C122 115.2(2) . . ?
C124 C123 C122 123.8(3) . . ?
C125 C124 C123 120.7(3) . . ?
C125 C124 H124 119.6 . . ?
C123 C124 H124 119.6 . . ?
C124 C125 C126 118.3(3) . . ?
C124 C125 H125 120.9 . . ?
C126 C125 H125 120.9 . . ?
C127 C126 C125 118.7(3) . . ?
C127 C126 H126 120.7 . . ?
C125 C126 H126 120.7 . . ?
N15 C127 C126 123.6(3) . . ?
N15 C127 H127 118.2 . . ?
C126 C127 H127 118.2 . . ?
C21 Ru2 N23 110.67(10) . . ?
C21 Ru2 N24 172.74(10) . . ?
N23 Ru2 N24 76.47(8) . . ?
C21 Ru2 N25 96.77(9) . . ?
N23 Ru2 N25 152.55(8) . . ?
N24 Ru2 N25 76.11(8) . . ?
C21 Ru2 N21 80.19(10) . . ?
N23 Ru2 N21 94.29(8) . . ?
N24 Ru2 N21 98.31(8) . . ?
N25 Ru2 N21 90.85(8) . . ?
C21 Ru2 N22 80.66(10) . . ?
N23 Ru2 N22 90.74(8) . . ?
N24 Ru2 N22 100.91(9) . . ?
N25 Ru2 N22 93.20(8) . . ?
N21 Ru2 N22 160.77(8) . . ?
C29 N21 C28 108.1(2) . . ?
C29 N21 C27 108.1(2) . . ?
C28 N21 C27 107.6(2) . . ?
C29 N21 Ru2 114.93(17) . . ?
C28 N21 Ru2 111.44(16) . . ?
C27 N21 Ru2 106.36(15) . . ?
C211 N22 C212 107.0(2) . . ?
C211 N22 C210 107.5(2) . . ?
C212 N22 C210 109.0(2) . . ?
C211 N22 Ru2 112.55(16) . . ?
C212 N22 Ru2 113.60(16) . . ?
C210 N22 Ru2 106.95(15) . . ?
C213 N23 C217 117.7(2) . . ?
C213 N23 Ru2 125.99(19) . . ?
C217 N23 Ru2 116.32(17) . . ?
C218 N24 C222 122.1(2) . . ?
C218 N24 Ru2 118.61(17) . . ?
C222 N24 Ru2 119.20(17) . . ?
C227 N25 C223 117.8(2) . . ?
C227 N25 Ru2 125.76(19) . . ?
C223 N25 Ru2 116.37(17) . . ?
C22 C21 C26 121.3(2) . . ?
C22 C21 Ru2 118.5(2) . . ?
C26 C21 Ru2 119.86(19) . . ?
C23 C22 C21 119.5(2) . . ?
C23 C22 C27 125.2(2) . . ?
C21 C22 C27 115.1(2) . . ?
C24 C23 C22 118.0(2) . . ?
C24 C23 H23 121.0 . . ?
C22 C23 H23 121.0 . . ?
C23 C24 C25 123.4(2) . . ?
C23 C24 Cl2 118.2(2) . . ?
C25 C24 Cl2 118.3(2) . . ?
C26 C25 C24 118.0(2) . . ?
C26 C25 H25 121.0 . . ?
C24 C25 H25 121.0 . . ?
C25 C26 C21 119.8(2) . . ?
C25 C26 C210 126.3(2) . . ?
C21 C26 C210 113.8(2) . . ?
C22 C27 N21 109.7(2) . . ?
C22 C27 H27A 109.7 . . ?
N21 C27 H27A 109.7 . . ?
C22 C27 H27B 109.7 . . ?
N21 C27 H27B 109.7 . . ?
H27A C27 H27B 108.2 . . ?
N21 C28 H28A 109.5 . . ?
N21 C28 H28B 109.5 . . ?
H28A C28 H28B 109.5 . . ?
N21 C28 H28C 109.5 . . ?
H28A C28 H28C 109.5 . . ?
H28B C28 H28C 109.5 . . ?
N21 C29 H29A 109.5 . . ?
N21 C29 H29B 109.5 . . ?
H29A C29 H29B 109.5 . . ?
N21 C29 H29C 109.5 . . ?
H29A C29 H29C 109.5 . . ?
H29B C29 H29C 109.5 . . ?
N22 C210 C26 110.2(2) . . ?
N22 C210 H21A 109.6 . . ?
C26 C210 H21A 109.6 . . ?
N22 C210 H21B 109.6 . . ?
C26 C210 H21B 109.6 . . ?
H21A C210 H21B 108.1 . . ?
N22 C211 H21C 109.5 . . ?
N22 C211 H21D 109.5 . . ?
H21C C211 H21D 109.5 . . ?
N22 C211 H21E 109.5 . . ?
H21C C211 H21E 109.5 . . ?
H21D C211 H21E 109.5 . . ?
N22 C212 H21F 109.5 . . ?
N22 C212 H21G 109.5 . . ?
H21F C212 H21G 109.5 . . ?
N22 C212 H21H 109.5 . . ?
H21F C212 H21H 109.5 . . ?
H21G C212 H21H 109.5 . . ?
N23 C213 C214 123.0(3) . . ?
N23 C213 H213 118.5 . . ?
C214 C213 H213 118.5 . . ?
C215 C214 C213 119.2(3) . . ?
C215 C214 H214 120.4 . . ?
C213 C214 H214 120.4 . . ?
C214 C215 C216 119.4(3) . . ?
C214 C215 H215 120.3 . . ?
C216 C215 H215 120.3 . . ?
C217 C216 C215 119.2(3) . . ?
C217 C216 H216 120.4 . . ?
C215 C216 H216 120.4 . . ?
N23 C217 C216 121.5(3) . . ?
N23 C217 C218 115.2(2) . . ?
C216 C217 C218 123.2(2) . . ?
N24 C218 C219 120.1(2) . . ?
N24 C218 C217 113.3(2) . . ?
C219 C218 C217 126.6(2) . . ?
C218 C219 C220 118.5(3) . . ?
C218 C219 H219 120.7 . . ?
C220 C219 H219 120.7 . . ?
C221 C220 C219 120.7(3) . . ?
C221 C220 H220 119.6 . . ?
C219 C220 H220 119.6 . . ?
C220 C221 C222 118.6(3) . . ?
C220 C221 H221 120.7 . . ?
C222 C221 H221 120.7 . . ?
N24 C222 C221 119.9(2) . . ?
N24 C222 C223 113.2(2) . . ?
C221 C222 C223 126.9(2) . . ?
N25 C223 C224 121.4(2) . . ?
N25 C223 C222 115.0(2) . . ?
C224 C223 C222 123.6(2) . . ?
C223 C224 C225 119.9(3) . . ?
C223 C224 H224 120.0 . . ?
C225 C224 H224 120.0 . . ?
C226 C225 C224 118.6(3) . . ?
C226 C225 H225 120.7 . . ?
C224 C225 H225 120.7 . . ?
C227 C226 C225 119.4(3) . . ?
C227 C226 H226 120.3 . . ?
C225 C226 H226 120.3 . . ?
N25 C227 C226 122.9(3) . . ?
N25 C227 H227 118.6 . . ?
C226 C227 H227 118.6 . . ?
C31 Ru3 N33 111.16(9) . . ?
C31 Ru3 N34 171.93(9) . . ?
N33 Ru3 N34 76.71(8) . . ?
C31 Ru3 N35 96.28(9) . . ?
N33 Ru3 N35 152.56(9) . . ?
N34 Ru3 N35 75.89(8) . . ?
C31 Ru3 N31 79.93(10) . . ?
N33 Ru3 N31 94.85(8) . . ?
N34 Ru3 N31 101.62(9) . . ?
N35 Ru3 N31 89.28(8) . . ?
C31 Ru3 N32 80.95(10) . . ?
N33 Ru3 N32 90.00(8) . . ?
N34 Ru3 N32 97.63(9) . . ?
N35 Ru3 N32 94.97(8) . . ?
N31 Ru3 N32 160.75(8) . . ?
C39 N31 C38 107.7(2) . . ?
C39 N31 C37 108.6(2) . . ?
C38 N31 C37 107.4(2) . . ?
C39 N31 Ru3 114.74(16) . . ?
C38 N31 Ru3 111.29(16) . . ?
C37 N31 Ru3 106.88(15) . . ?
C312 N32 C311 106.7(2) . . ?
C312 N32 C310 108.2(2) . . ?
C311 N32 C310 108.3(2) . . ?
C312 N32 Ru3 115.87(17) . . ?
C311 N32 Ru3 110.68(17) . . ?
C310 N32 Ru3 106.90(16) . . ?
C313 N33 C317 118.3(2) . . ?
C313 N33 Ru3 125.71(19) . . ?
C317 N33 Ru3 115.85(17) . . ?
C322 N34 C318 122.0(2) . . ?
C322 N34 Ru3 119.49(17) . . ?
C318 N34 Ru3 118.46(17) . . ?
C327 N35 C323 117.5(2) . . ?
C327 N35 Ru3 125.75(18) . . ?
C323 N35 Ru3 116.76(17) . . ?
C32 C31 C36 120.7(2) . . ?
C32 C31 Ru3 119.50(19) . . ?
C36 C31 Ru3 119.4(2) . . ?
C33 C32 C31 120.2(2) . . ?
C33 C32 C37 125.4(3) . . ?
C31 C32 C37 114.1(2) . . ?
C32 C33 C34 117.4(3) . . ?
C32 C33 H33 121.3 . . ?
C34 C33 H33 121.3 . . ?
C35 C34 C33 123.9(3) . . ?
C35 C34 Cl3 117.9(2) . . ?
C33 C34 Cl3 118.2(2) . . ?
C34 C35 C36 118.6(3) . . ?
C34 C35 H35 120.7 . . ?
C36 C35 H35 120.7 . . ?
C35 C36 C31 119.1(3) . . ?
C35 C36 C310 126.9(3) . . ?
C31 C36 C310 113.8(2) . . ?
N31 C37 C32 109.2(2) . . ?
N31 C37 H37A 109.8 . . ?
C32 C37 H37A 109.8 . . ?
N31 C37 H37B 109.8 . . ?
C32 C37 H37B 109.8 . . ?
H37A C37 H37B 108.3 . . ?
N31 C38 H38A 109.5 . . ?
N31 C38 H38B 109.5 . . ?
H38A C38 H38B 109.5 . . ?
N31 C38 H38C 109.5 . . ?
H38A C38 H38C 109.5 . . ?
H38B C38 H38C 109.5 . . ?
N31 C39 H39A 109.5 . . ?
N31 C39 H39B 109.5 . . ?
H39A C39 H39B 109.5 . . ?
N31 C39 H39C 109.5 . . ?
H39A C39 H39C 109.5 . . ?
H39B C39 H39C 109.5 . . ?
C36 C310 N32 110.7(2) . . ?
C36 C310 H31A 109.5 . . ?
N32 C310 H31A 109.5 . . ?
C36 C310 H31B 109.5 . . ?
N32 C310 H31B 109.5 . . ?
H31A C310 H31B 108.1 . . ?
N32 C311 H31C 109.5 . . ?
N32 C311 H31D 109.5 . . ?
H31C C311 H31D 109.5 . . ?
N32 C311 H31E 109.5 . . ?
H31C C311 H31E 109.5 . . ?
H31D C311 H31E 109.5 . . ?
N32 C312 H31F 109.5 . . ?
N32 C312 H31G 109.5 . . ?
H31F C312 H31G 109.5 . . ?
N32 C312 H31H 109.5 . . ?
H31F C312 H31H 109.5 . . ?
H31G C312 H31H 109.5 . . ?
N33 C313 C314 122.8(3) . . ?
N33 C313 H313 118.6 . . ?
C314 C313 H313 118.6 . . ?
C315 C314 C313 119.1(3) . . ?
C315 C314 H314 120.4 . . ?
C313 C314 H314 120.4 . . ?
C314 C315 C316 119.5(3) . . ?
C314 C315 H315 120.3 . . ?
C316 C315 H315 120.3 . . ?
C315 C316 C317 118.9(3) . . ?
C315 C316 H316 120.6 . . ?
C317 C316 H316 120.6 . . ?
N33 C317 C316 121.4(3) . . ?
N33 C317 C318 115.7(2) . . ?
C316 C317 C318 123.0(3) . . ?
N34 C318 C319 120.5(2) . . ?
N34 C318 C317 113.2(2) . . ?
C319 C318 C317 126.2(2) . . ?
C320 C319 C318 117.9(3) . . ?
C320 C319 H319 121.1 . . ?
C318 C319 H319 121.1 . . ?
C321 C320 C319 121.1(3) . . ?
C321 C320 H320 119.5 . . ?
C319 C320 H320 119.5 . . ?
C320 C321 C322 118.4(3) . . ?
C320 C321 H321 120.8 . . ?
C322 C321 H321 120.8 . . ?
N34 C322 C321 120.1(2) . . ?
N34 C322 C323 113.5(2) . . ?
C321 C322 C323 126.4(2) . . ?
N35 C323 C324 121.8(2) . . ?
N35 C323 C322 114.3(2) . . ?
C324 C323 C322 123.9(2) . . ?
C323 C324 C325 119.9(3) . . ?
C323 C324 H324 120.1 . . ?
C325 C324 H324 120.1 . . ?
C326 C325 C324 118.2(3) . . ?
C326 C325 H325 120.9 . . ?
C324 C325 H325 120.9 . . ?
C327 C326 C325 119.4(3) . . ?
C327 C326 H326 120.3 . . ?
C325 C326 H326 120.3 . . ?
N35 C327 C326 123.2(3) . . ?
N35 C327 H327 118.4 . . ?
C326 C327 H327 118.4 . . ?
F15 P1 F11 90.85(11) . . ?
F15 P1 F14 90.40(10) . . ?
F11 P1 F14 90.61(11) . . ?
F15 P1 F12 89.83(11) . . ?
F11 P1 F12 90.18(10) . . ?
F14 P1 F12 179.17(12) . . ?
F15 P1 F13 89.86(10) . . ?
F11 P1 F13 179.17(13) . . ?
F14 P1 F13 89.81(10) . . ?
F12 P1 F13 89.39(10) . . ?
F15 P1 F16 179.54(12) . . ?
F11 P1 F16 89.59(11) . . ?
F14 P1 F16 89.73(11) . . ?
F12 P1 F16 90.04(11) . . ?
F13 P1 F16 89.70(10) . . ?
F22 P2 F23 91.03(12) . . ?
F22 P2 F26 91.01(11) . . ?
F23 P2 F26 90.67(12) . . ?
F22 P2 F24 178.66(12) . . ?
F23 P2 F24 89.71(11) . . ?
F26 P2 F24 90.09(11) . . ?
F22 P2 F25 89.90(11) . . ?
F23 P2 F25 89.47(12) . . ?
F26 P2 F25 179.07(13) . . ?
F24 P2 F25 89.00(10) . . ?
F22 P2 F21 89.74(12) . . ?
F23 P2 F21 178.91(13) . . ?
F26 P2 F21 90.09(11) . . ?
F24 P2 F21 89.50(11) . . ?
F25 P2 F21 89.75(12) . . ?
F34 P3 F35 91.08(14) . . ?
F34 P3 F36 90.81(14) . . ?
F35 P3 F36 177.94(14) . . ?
F34 P3 F33 90.61(11) . . ?
F35 P3 F33 90.19(11) . . ?
F36 P3 F33 90.61(11) . . ?
F34 P3 F32 179.45(14) . . ?
F35 P3 F32 88.87(12) . . ?
F36 P3 F32 89.24(12) . . ?
F33 P3 F32 89.95(11) . . ?
F34 P3 F31 89.66(11) . . ?
F35 P3 F31 89.81(10) . . ?
F36 P3 F31 89.38(10) . . ?
F33 P3 F31 179.73(13) . . ?
F32 P3 F31 89.79(10) . . ?
F45 P4 F41 90.73(11) . . ?
F45 P4 F42 90.65(11) . . ?
F41 P4 F42 91.04(11) . . ?
F45 P4 F44 89.94(10) . . ?
F41 P4 F44 89.94(11) . . ?
F42 P4 F44 178.85(12) . . ?
F45 P4 F46 179.31(12) . . ?
F41 P4 F46 89.91(11) . . ?
F42 P4 F46 89.56(10) . . ?
F44 P4 F46 89.83(10) . . ?
F45 P4 F43 90.04(10) . . ?
F41 P4 F43 178.88(12) . . ?
F42 P4 F43 89.77(10) . . ?
F44 P4 F43 89.25(10) . . ?
F46 P4 F43 89.31(10) . . ?
F51 P5 F55 91.21(17) . . ?
F51 P5 F56 90.88(14) . . ?
F55 P5 F56 177.73(15) . . ?
F51 P5 F52 89.80(11) . . ?
F55 P5 F52 90.45(12) . . ?
F56 P5 F52 90.45(11) . . ?
F51 P5 F53 179.60(17) . . ?
F55 P5 F53 89.19(14) . . ?
F56 P5 F53 88.72(11) . . ?
F52 P5 F53 90.22(11) . . ?
F51 P5 F54 89.12(11) . . ?
F55 P5 F54 89.62(11) . . ?
F56 P5 F54 89.53(10) . . ?
F52 P5 F54 178.92(13) . . ?
F53 P5 F54 90.86(11) . . ?
F61A P6 F64 104.8(3) . . ?
F64 P6 F62B 157.9(4) . . ?
F61A P6 F63 168.2(3) . . ?
F64 P6 F63 86.77(15) . . ?
F62B P6 F63 115.3(4) . . ?
F61A P6 F65 87.3(2) . . ?
F64 P6 F65 88.35(12) . . ?
F62B P6 F65 91.3(3) . . ?
F63 P6 F65 90.66(12) . . ?
F61A P6 F66 91.8(2) . . ?
F64 P6 F66 91.27(13) . . ?
F62B P6 F66 88.6(3) . . ?
F63 P6 F66 90.37(12) . . ?
F65 P6 F66 178.89(15) . . ?
F61A P6 F62A 91.3(3) . . ?
F64 P6 F62A 163.7(2) . . ?
F63 P6 F62A 77.0(2) . . ?
F65 P6 F62A 90.10(17) . . ?
F66 P6 F62A 90.55(18) . . ?
F64 P6 F61B 73.5(3) . . ?
F62B P6 F61B 84.4(4) . . ?
F63 P6 F61B 160.1(3) . . ?
F65 P6 F61B 91.7(3) . . ?
F66 P6 F61B 87.2(3) . . ?
F62A P6 F61B 122.8(3) . . ?
N41 C41 C42 179.5(4) . . ?
C41 C42 H42A 109.2 . . ?
C41 C42 H42B 109.5 . . ?
H42A C42 H42B 109.3 . . ?
C41 C42 H42C 109.5 . . ?
H42A C42 H42C 109.6 . . ?
H42B C42 H42C 109.6 . . ?
N51 C51 C52 178.9(4) . . ?
C51 C52 H52A 109.6 . . ?
C51 C52 H52B 109.6 . . ?
H52A C52 H52B 109.6 . . ?
C51 C52 H52C 109.5 . . ?
H52A C52 H52C 109.1 . . ?
H52B C52 H52C 109.4 . . ?
N61 C61 C62 179.0(4) . . ?
C61 C62 H62A 109.5 . . ?
C61 C62 H62B 109.5 . . ?
H62A C62 H62B 109.5 . . ?
C61 C62 H62C 109.3 . . ?
H62A C62 H62C 109.6 . . ?
H62B C62 H62C 109.4 . . ?

loop_
_geom_bond_atom_site_label_1
_geom_bond_atom_site_label_2
_geom_bond_distance
_geom_bond_site_symmetry_2
_geom_bond_publ_flag
Ru1 C11 1.954(3) . ?
Ru1 N13 2.088(2) . ?
Ru1 N14 2.097(2) . ?
Ru1 N15 2.107(2) . ?
Ru1 N11 2.193(2) . ?
Ru1 N12 2.206(2) . ?
Cl1 C14 1.746(3) . ?
N11 C19 1.485(3) . ?
N11 C18 1.494(3) . ?
N11 C17 1.518(3) . ?
N12 C111 1.484(3) . ?
N12 C112 1.486(3) . ?
N12 C110 1.511(4) . ?
N13 C113 1.337(3) . ?
N13 C117 1.380(3) . ?
N14 C122 1.339(3) . ?
N14 C118 1.345(3) . ?
N15 C127 1.339(3) . ?
N15 C123 1.378(4) . ?
C11 C16 1.405(4) . ?
C11 C12 1.406(4) . ?
C12 C13 1.373(4) . ?
C12 C17 1.513(4) . ?
C13 C14 1.398(4) . ?
C13 H13 0.9500 . ?
C14 C15 1.386(4) . ?
C15 C16 1.388(4) . ?
C15 H15 0.9500 . ?
C16 C110 1.503(4) . ?
C17 H17A 0.9900 . ?
C17 H17B 0.9900 . ?
C18 H18A 0.9800 . ?
C18 H18B 0.9800 . ?
C18 H18C 0.9800 . ?
C19 H19A 0.9800 . ?
C19 H19B 0.9800 . ?
C19 H19C 0.9800 . ?
C110 H11A 0.9900 . ?
C110 H11B 0.9900 . ?
C111 H11C 0.9800 . ?
C111 H11D 0.9800 . ?
C111 H11E 0.9800 . ?
C112 H11F 0.9800 . ?
C112 H11G 0.9800 . ?
C112 H11H 0.9800 . ?
C113 C114 1.388(4) . ?
C113 H113 0.9500 . ?
C114 C115 1.369(4) . ?
C114 H114 0.9500 . ?
C115 C116 1.387(4) . ?
C115 H115 0.9500 . ?
C116 C117 1.381(4) . ?
C116 H116 0.9500 . ?
C117 C118 1.465(4) . ?
C118 C119 1.397(4) . ?
C119 C120 1.391(4) . ?
C119 H119 0.9500 . ?
C120 C121 1.385(4) . ?
C120 H120 0.9500 . ?
C121 C122 1.395(4) . ?
C121 H121 0.9500 . ?
C122 C123 1.475(4) . ?
C123 C124 1.383(4) . ?
C124 C125 1.382(4) . ?
C124 H124 0.9500 . ?
C125 C126 1.392(4) . ?
C125 H125 0.9500 . ?
C126 C127 1.389(4) . ?
C126 H126 0.9500 . ?
C127 H127 0.9500 . ?
Ru2 C21 1.945(3) . ?
Ru2 N23 2.089(2) . ?
Ru2 N24 2.092(2) . ?
Ru2 N25 2.109(2) . ?
Ru2 N21 2.189(2) . ?
Ru2 N22 2.199(2) . ?
Cl2 C24 1.740(3) . ?
N21 C29 1.482(3) . ?
N21 C28 1.490(3) . ?
N21 C27 1.511(3) . ?
N22 C211 1.487(3) . ?
N22 C212 1.490(3) . ?
N22 C210 1.515(3) . ?
N23 C213 1.342(3) . ?
N23 C217 1.378(3) . ?
N24 C218 1.346(3) . ?
N24 C222 1.348(3) . ?
N25 C227 1.346(3) . ?
N25 C223 1.378(3) . ?
C21 C22 1.403(4) . ?
C21 C26 1.407(4) . ?
C22 C23 1.391(4) . ?
C22 C27 1.504(4) . ?
C23 C24 1.391(4) . ?
C23 H23 0.9500 . ?
C24 C25 1.408(4) . ?
C25 C26 1.374(4) . ?
C25 H25 0.9500 . ?
C26 C210 1.516(3) . ?
C27 H27A 0.9900 . ?
C27 H27B 0.9900 . ?
C28 H28A 0.9800 . ?
C28 H28B 0.9800 . ?
C28 H28C 0.9800 . ?
C29 H29A 0.9800 . ?
C29 H29B 0.9800 . ?
C29 H29C 0.9800 . ?
C210 H21A 0.9900 . ?
C210 H21B 0.9900 . ?
C211 H21C 0.9800 . ?
C211 H21D 0.9800 . ?
C211 H21E 0.9800 . ?
C212 H21F 0.9800 . ?
C212 H21G 0.9800 . ?
C212 H21H 0.9800 . ?
C213 C214 1.376(4) . ?
C213 H213 0.9500 . ?
C214 C215 1.373(4) . ?
C214 H214 0.9500 . ?
C215 C216 1.385(4) . ?
C215 H215 0.9500 . ?
C216 C217 1.380(4) . ?
C216 H216 0.9500 . ?
C217 C218 1.468(4) . ?
C218 C219 1.389(4) . ?
C219 C220 1.392(4) . ?
C219 H219 0.9500 . ?
C220 C221 1.380(4) . ?
C220 H220 0.9500 . ?
C221 C222 1.398(4) . ?
C221 H221 0.9500 . ?
C222 C223 1.474(4) . ?
C223 C224 1.382(4) . ?
C224 C225 1.385(4) . ?
C224 H224 0.9500 . ?
C225 C226 1.384(4) . ?
C225 H225 0.9500 . ?
C226 C227 1.380(4) . ?
C226 H226 0.9500 . ?
C227 H227 0.9500 . ?
Ru3 C31 1.949(3) . ?
Ru3 N33 2.089(2) . ?
Ru3 N34 2.092(2) . ?
Ru3 N35 2.111(2) . ?
Ru3 N31 2.184(2) . ?
Ru3 N32 2.199(2) . ?
Cl3 C34 1.752(3) . ?
N31 C39 1.487(3) . ?
N31 C38 1.490(3) . ?
N31 C37 1.513(3) . ?
N32 C312 1.479(3) . ?
N32 C311 1.484(3) . ?
N32 C310 1.518(4) . ?
N33 C313 1.339(3) . ?
N33 C317 1.375(3) . ?
N34 C322 1.338(3) . ?
N34 C318 1.343(3) . ?
N35 C327 1.343(3) . ?
N35 C323 1.378(3) . ?
C31 C32 1.400(4) . ?
C31 C36 1.417(4) . ?
C32 C33 1.378(4) . ?
C32 C37 1.522(4) . ?
C33 C34 1.398(4) . ?
C33 H33 0.9500 . ?
C34 C35 1.377(4) . ?
C35 C36 1.380(4) . ?
C35 H35 0.9500 . ?
C36 C310 1.505(4) . ?
C37 H37A 0.9900 . ?
C37 H37B 0.9900 . ?
C38 H38A 0.9800 . ?
C38 H38B 0.9800 . ?
C38 H38C 0.9800 . ?
C39 H39A 0.9800 . ?
C39 H39B 0.9800 . ?
C39 H39C 0.9800 . ?
C310 H31A 0.9900 . ?
C310 H31B 0.9900 . ?
C311 H31C 0.9800 . ?
C311 H31D 0.9800 . ?
C311 H31E 0.9800 . ?
C312 H31F 0.9800 . ?
C312 H31G 0.9800 . ?
C312 H31H 0.9800 . ?
C313 C314 1.383(4) . ?
C313 H313 0.9500 . ?
C314 C315 1.377(4) . ?
C314 H314 0.9500 . ?
C315 C316 1.391(4) . ?
C315 H315 0.9500 . ?
C316 C317 1.392(4) . ?
C316 H316 0.9500 . ?
C317 C318 1.469(4) . ?
C318 C319 1.393(4) . ?
C319 C320 1.390(4) . ?
C319 H319 0.9500 . ?
C320 C321 1.379(4) . ?
C320 H320 0.9500 . ?
C321 C322 1.400(4) . ?
C321 H321 0.9500 . ?
C322 C323 1.483(4) . ?
C323 C324 1.379(4) . ?
C324 C325 1.393(4) . ?
C324 H324 0.9500 . ?
C325 C326 1.387(4) . ?
C325 H325 0.9500 . ?
C326 C327 1.381(4) . ?
C326 H326 0.9500 . ?
C327 H327 0.9500 . ?
P1 F15 1.5889(18) . ?
P1 F11 1.5900(18) . ?
P1 F14 1.5976(19) . ?
P1 F12 1.5981(18) . ?
P1 F13 1.5997(18) . ?
P1 F16 1.6026(18) . ?
P2 F22 1.5864(19) . ?
P2 F23 1.5857(19) . ?
P2 F26 1.5934(19) . ?
P2 F24 1.5989(18) . ?
P2 F25 1.5998(19) . ?
P2 F21 1.601(2) . ?
P3 F34 1.584(2) . ?
P3 F35 1.587(2) . ?
P3 F36 1.592(2) . ?
P3 F33 1.5998(19) . ?
P3 F32 1.6019(19) . ?
P3 F31 1.6035(18) . ?
P4 F45 1.5874(18) . ?
P4 F41 1.5933(18) . ?
P4 F42 1.5956(19) . ?
P4 F44 1.6018(18) . ?
P4 F46 1.6044(18) . ?
P4 F43 1.6069(18) . ?
P5 F51 1.576(2) . ?
P5 F55 1.588(2) . ?
P5 F56 1.5907(19) . ?
P5 F52 1.5933(19) . ?
P5 F53 1.598(2) . ?
P5 F54 1.6026(18) . ?
P6 F61A 1.527(4) . ?
P6 F64 1.579(2) . ?
P6 F62B 1.586(5) . ?
P6 F63 1.590(2) . ?
P6 F65 1.5932(19) . ?
P6 F66 1.602(2) . ?
P6 F62A 1.633(3) . ?
P6 F61B 1.681(5) . ?
N41 C41 1.134(4) . ?
C41 C42 1.461(5) . ?
C42 H42A 0.9830 . ?
C42 H42B 0.9809 . ?
C42 H42C 0.9788 . ?
N51 C51 1.130(4) . ?
C51 C52 1.454(5) . ?
C52 H52A 0.9831 . ?
C52 H52B 0.9779 . ?
C52 H52C 0.9843 . ?
N61 C61 1.127(4) . ?
C61 C62 1.457(5) . ?
C62 H62A 0.9807 . ?
C62 H62B 0.9810 . ?
C62 H62C 0.9814 . ?

loop_
_geom_torsion_atom_site_label_1
_geom_torsion_atom_site_label_2
_geom_torsion_atom_site_label_3
_geom_torsion_atom_site_label_4
_geom_torsion
_geom_torsion_site_symmetry_1
_geom_torsion_site_symmetry_2
_geom_torsion_site_symmetry_3
_geom_torsion_site_symmetry_4
_geom_torsion_publ_flag
C11 Ru1 N11 C19 147.18(19) . . . . ?
N13 Ru1 N11 C19 -104.04(18) . . . . ?
N14 Ru1 N11 C19 -26.75(19) . . . . ?
N15 Ru1 N11 C19 48.82(18) . . . . ?
N12 Ru1 N11 C19 151.6(2) . . . . ?
C11 Ru1 N11 C18 -89.69(18) . . . . ?
N13 Ru1 N11 C18 19.09(18) . . . . ?
N14 Ru1 N11 C18 96.38(18) . . . . ?
N15 Ru1 N11 C18 171.95(18) . . . . ?
N12 Ru1 N11 C18 -85.3(3) . . . . ?
C11 Ru1 N11 C17 26.51(16) . . . . ?
N13 Ru1 N11 C17 135.29(15) . . . . ?
N14 Ru1 N11 C17 -147.42(15) . . . . ?
N15 Ru1 N11 C17 -71.85(16) . . . . ?
N12 Ru1 N11 C17 30.9(3) . . . . ?
C11 Ru1 N12 C111 -94.27(19) . . . . ?
N13 Ru1 N12 C111 155.99(19) . . . . ?
N14 Ru1 N12 C111 79.69(19) . . . . ?
N15 Ru1 N12 C111 3.04(19) . . . . ?
N11 Ru1 N12 C111 -98.7(3) . . . . ?
C11 Ru1 N12 C112 143.4(2) . . . . ?
N13 Ru1 N12 C112 33.7(2) . . . . ?
N14 Ru1 N12 C112 -42.6(2) . . . . ?
N15 Ru1 N12 C112 -119.3(2) . . . . ?
N11 Ru1 N12 C112 139.0(2) . . . . ?
C11 Ru1 N12 C110 22.48(17) . . . . ?
N13 Ru1 N12 C110 -87.26(17) . . . . ?
N14 Ru1 N12 C110 -163.56(16) . . . . ?
N15 Ru1 N12 C110 119.79(16) . . . . ?
N11 Ru1 N12 C110 18.1(3) . . . . ?
C11 Ru1 N13 C113 2.4(2) . . . . ?
N14 Ru1 N13 C113 -179.3(2) . . . . ?
N15 Ru1 N13 C113 -177.0(2) . . . . ?
N11 Ru1 N13 C113 -78.6(2) . . . . ?
N12 Ru1 N13 C113 82.1(2) . . . . ?
C11 Ru1 N13 C117 -174.31(18) . . . . ?
N14 Ru1 N13 C117 4.07(17) . . . . ?
N15 Ru1 N13 C117 6.3(3) . . . . ?
N11 Ru1 N13 C117 104.71(18) . . . . ?
N12 Ru1 N13 C117 -94.58(18) . . . . ?
N13 Ru1 N14 C122 178.0(2) . . . . ?
N15 Ru1 N14 C122 -0.96(19) . . . . ?
N11 Ru1 N14 C122 85.1(2) . . . . ?
N12 Ru1 N14 C122 -94.3(2) . . . . ?
N13 Ru1 N14 C118 -2.31(18) . . . . ?
N15 Ru1 N14 C118 178.8(2) . . . . ?
N11 Ru1 N14 C118 -95.16(19) . . . . ?
N12 Ru1 N14 C118 85.40(19) . . . . ?
C11 Ru1 N15 C127 -1.8(2) . . . . ?
N13 Ru1 N15 C127 177.6(2) . . . . ?
N14 Ru1 N15 C127 179.9(2) . . . . ?
N11 Ru1 N15 C127 77.7(2) . . . . ?
N12 Ru1 N15 C127 -82.8(2) . . . . ?
C11 Ru1 N15 C123 179.07(19) . . . . ?
N13 Ru1 N15 C123 -1.5(3) . . . . ?
N14 Ru1 N15 C123 0.73(17) . . . . ?
N11 Ru1 N15 C123 -101.46(18) . . . . ?
N12 Ru1 N15 C123 98.05(19) . . . . ?
N13 Ru1 C11 C16 78.2(2) . . . . ?
N15 Ru1 C11 C16 -102.0(2) . . . . ?
N11 Ru1 C11 C16 170.4(2) . . . . ?
N12 Ru1 C11 C16 -8.1(2) . . . . ?
N13 Ru1 C11 C12 -106.6(2) . . . . ?
N15 Ru1 C11 C12 73.1(2) . . . . ?
N11 Ru1 C11 C12 -14.5(2) . . . . ?
N12 Ru1 C11 C12 167.1(2) . . . . ?
C16 C11 C12 C13 -1.1(4) . . . . ?
Ru1 C11 C12 C13 -176.1(2) . . . . ?
C16 C11 C12 C17 173.3(2) . . . . ?
Ru1 C11 C12 C17 -1.8(3) . . . . ?
C11 C12 C13 C14 2.1(4) . . . . ?
C17 C12 C13 C14 -171.5(3) . . . . ?
C12 C13 C14 C15 -1.7(4) . . . . ?
C12 C13 C14 Cl1 178.4(2) . . . . ?
C13 C14 C15 C16 0.1(4) . . . . ?
Cl1 C14 C15 C16 180.0(2) . . . . ?
C14 C15 C16 C11 1.1(4) . . . . ?
C14 C15 C16 C110 -174.9(3) . . . . ?
C12 C11 C16 C15 -0.6(4) . . . . ?
Ru1 C11 C16 C15 174.5(2) . . . . ?
C12 C11 C16 C110 175.9(2) . . . . ?
Ru1 C11 C16 C110 -9.1(3) . . . . ?
C13 C12 C17 N11 -160.7(2) . . . . ?
C11 C12 C17 N11 25.3(3) . . . . ?
C19 N11 C17 C12 -158.8(2) . . . . ?
C18 N11 C17 C12 84.5(2) . . . . ?
Ru1 N11 C17 C12 -34.0(2) . . . . ?
C15 C16 C110 N12 -155.0(3) . . . . ?
C11 C16 C110 N12 28.9(3) . . . . ?
C111 N12 C110 C16 86.2(3) . . . . ?
C112 N12 C110 C16 -158.0(2) . . . . ?
Ru1 N12 C110 C16 -32.5(2) . . . . ?
C117 N13 C113 C114 0.1(4) . . . . ?
Ru1 N13 C113 C114 -176.6(2) . . . . ?
N13 C113 C114 C115 1.5(4) . . . . ?
C113 C114 C115 C116 -1.7(4) . . . . ?
C114 C115 C116 C117 0.4(4) . . . . ?
C113 N13 C117 C116 -1.4(4) . . . . ?
Ru1 N13 C117 C116 175.5(2) . . . . ?
C113 N13 C117 C118 177.8(2) . . . . ?
Ru1 N13 C117 C118 -5.2(3) . . . . ?
C115 C116 C117 N13 1.2(4) . . . . ?
C115 C116 C117 C118 -178.0(2) . . . . ?
C122 N14 C118 C119 -0.5(4) . . . . ?
Ru1 N14 C118 C119 179.77(19) . . . . ?
C122 N14 C118 C117 180.0(2) . . . . ?
Ru1 N14 C118 C117 0.3(3) . . . . ?
N13 C117 C118 N14 3.2(3) . . . . ?
C116 C117 C118 N14 -177.6(2) . . . . ?
N13 C117 C118 C119 -176.2(2) . . . . ?
C116 C117 C118 C119 3.0(4) . . . . ?
N14 C118 C119 C120 -1.1(4) . . . . ?
C117 C118 C119 C120 178.4(3) . . . . ?
C118 C119 C120 C121 1.9(4) . . . . ?
C119 C120 C121 C122 -1.2(4) . . . . ?
C118 N14 C122 C121 1.3(4) . . . . ?
Ru1 N14 C122 C121 -179.0(2) . . . . ?
C118 N14 C122 C123 -178.7(2) . . . . ?
Ru1 N14 C122 C123 1.0(3) . . . . ?
C120 C121 C122 N14 -0.4(4) . . . . ?
C120 C121 C122 C123 179.6(3) . . . . ?
C127 N15 C123 C124 0.4(4) . . . . ?
Ru1 N15 C123 C124 179.6(2) . . . . ?
C127 N15 C123 C122 -179.7(2) . . . . ?
Ru1 N15 C123 C122 -0.5(3) . . . . ?
N14 C122 C123 N15 -0.3(3) . . . . ?
C121 C122 C123 N15 179.7(3) . . . . ?
N14 C122 C123 C124 179.6(2) . . . . ?
C121 C122 C123 C124 -0.4(5) . . . . ?
N15 C123 C124 C125 -0.2(4) . . . . ?
C122 C123 C124 C125 179.9(3) . . . . ?
C123 C124 C125 C126 -0.7(4) . . . . ?
C124 C125 C126 C127 1.2(4) . . . . ?
C123 N15 C127 C126 0.2(4) . . . . ?
Ru1 N15 C127 C126 -179.0(2) . . . . ?
C125 C126 C127 N15 -1.0(4) . . . . ?
C21 Ru2 N21 C29 146.2(2) . . . . ?
N23 Ru2 N21 C29 -103.51(19) . . . . ?
N24 Ru2 N21 C29 -26.6(2) . . . . ?
N25 Ru2 N21 C29 49.51(19) . . . . ?
N22 Ru2 N21 C29 151.8(2) . . . . ?
C21 Ru2 N21 C28 -90.40(19) . . . . ?
N23 Ru2 N21 C28 19.87(19) . . . . ?
N24 Ru2 N21 C28 96.80(18) . . . . ?
N25 Ru2 N21 C28 172.88(18) . . . . ?
N22 Ru2 N21 C28 -84.9(3) . . . . ?
C21 Ru2 N21 C27 26.61(17) . . . . ?
N23 Ru2 N21 C27 136.87(17) . . . . ?
N24 Ru2 N21 C27 -146.20(16) . . . . ?
N25 Ru2 N21 C27 -70.11(17) . . . . ?
N22 Ru2 N21 C27 32.1(3) . . . . ?
C21 Ru2 N22 C211 -96.70(19) . . . . ?
N23 Ru2 N22 C211 152.47(18) . . . . ?
N24 Ru2 N22 C211 76.11(18) . . . . ?
N25 Ru2 N22 C211 -0.35(18) . . . . ?
N21 Ru2 N22 C211 -102.2(3) . . . . ?
C21 Ru2 N22 C212 141.49(19) . . . . ?
N23 Ru2 N22 C212 30.66(18) . . . . ?
N24 Ru2 N22 C212 -45.70(19) . . . . ?
N25 Ru2 N22 C212 -122.17(18) . . . . ?
N21 Ru2 N22 C212 136.0(2) . . . . ?
C21 Ru2 N22 C210 21.16(16) . . . . ?
N23 Ru2 N22 C210 -89.68(16) . . . . ?
N24 Ru2 N22 C210 -166.04(15) . . . . ?
N25 Ru2 N22 C210 117.50(16) . . . . ?
N21 Ru2 N22 C210 15.6(3) . . . . ?
C21 Ru2 N23 C213 -5.5(2) . . . . ?
N24 Ru2 N23 C213 175.8(2) . . . . ?
N25 Ru2 N23 C213 173.2(2) . . . . ?
N21 Ru2 N23 C213 -86.6(2) . . . . ?
N22 Ru2 N23 C213 74.8(2) . . . . ?
C21 Ru2 N23 C217 176.09(18) . . . . ?
N24 Ru2 N23 C217 -2.57(18) . . . . ?
N25 Ru2 N23 C217 -5.2(3) . . . . ?
N21 Ru2 N23 C217 94.97(18) . . . . ?
N22 Ru2 N23 C217 -103.61(18) . . . . ?
N23 Ru2 N24 C218 2.68(18) . . . . ?
N25 Ru2 N24 C218 -178.6(2) . . . . ?
N21 Ru2 N24 C218 -89.76(19) . . . . ?
N22 Ru2 N24 C218 90.80(19) . . . . ?
N23 Ru2 N24 C222 179.9(2) . . . . ?
N25 Ru2 N24 C222 -1.37(18) . . . . ?
N21 Ru2 N24 C222 87.4(2) . . . . ?
N22 Ru2 N24 C222 -91.99(19) . . . . ?
C21 Ru2 N25 C227 4.2(2) . . . . ?
N23 Ru2 N25 C227 -174.55(19) . . . . ?
N24 Ru2 N25 C227 -177.2(2) . . . . ?
N21 Ru2 N25 C227 84.4(2) . . . . ?
N22 Ru2 N25 C227 -76.7(2) . . . . ?
C21 Ru2 N25 C223 -178.36(18) . . . . ?
N23 Ru2 N25 C223 2.9(3) . . . . ?
N24 Ru2 N25 C223 0.22(17) . . . . ?
N21 Ru2 N25 C223 -98.13(18) . . . . ?
N22 Ru2 N25 C223 100.67(18) . . . . ?
N23 Ru2 C21 C22 -106.4(2) . . . . ?
N25 Ru2 C21 C22 74.2(2) . . . . ?
N21 Ru2 C21 C22 -15.5(2) . . . . ?
N22 Ru2 C21 C22 166.3(2) . . . . ?
N23 Ru2 C21 C26 80.0(2) . . . . ?
N25 Ru2 C21 C26 -99.4(2) . . . . ?
N21 Ru2 C21 C26 170.9(2) . . . . ?
N22 Ru2 C21 C26 -7.2(2) . . . . ?
C26 C21 C22 C23 -1.2(4) . . . . ?
Ru2 C21 C22 C23 -174.62(19) . . . . ?
C26 C21 C22 C27 173.7(2) . . . . ?
Ru2 C21 C22 C27 0.2(3) . . . . ?
C21 C22 C23 C24 1.9(4) . . . . ?
C27 C22 C23 C24 -172.4(3) . . . . ?
C22 C23 C24 C25 -1.3(4) . . . . ?
C22 C23 C24 Cl2 178.51(19) . . . . ?
C23 C24 C25 C26 0.1(4) . . . . ?
Cl2 C24 C25 C26 -179.8(2) . . . . ?
C24 C25 C26 C21 0.7(4) . . . . ?
C24 C25 C26 C210 -176.7(2) . . . . ?
C22 C21 C26 C25 -0.1(4) . . . . ?
Ru2 C21 C26 C25 173.2(2) . . . . ?
C22 C21 C26 C210 177.6(2) . . . . ?
Ru2 C21 C26 C210 -9.1(3) . . . . ?
C23 C22 C27 N21 -161.9(2) . . . . ?
C21 C22 C27 N21 23.6(3) . . . . ?
C29 N21 C27 C22 -156.8(2) . . . . ?
C28 N21 C27 C22 86.7(3) . . . . ?
Ru2 N21 C27 C22 -32.9(2) . . . . ?
C211 N22 C210 C26 90.3(2) . . . . ?
C212 N22 C210 C26 -154.0(2) . . . . ?
Ru2 N22 C210 C26 -30.8(2) . . . . ?
C25 C26 C210 N22 -155.0(2) . . . . ?
C21 C26 C210 N22 27.5(3) . . . . ?
C217 N23 C213 C214 -0.5(4) . . . . ?
Ru2 N23 C213 C214 -178.9(2) . . . . ?
N23 C213 C214 C215 -1.3(4) . . . . ?
C213 C214 C215 C216 1.4(4) . . . . ?
C214 C215 C216 C217 0.3(5) . . . . ?
C213 N23 C217 C216 2.3(4) . . . . ?
Ru2 N23 C217 C216 -179.2(2) . . . . ?
C213 N23 C217 C218 -176.3(2) . . . . ?
Ru2 N23 C217 C218 2.2(3) . . . . ?
C215 C216 C217 N23 -2.2(4) . . . . ?
C215 C216 C217 C218 176.3(3) . . . . ?
C222 N24 C218 C219 1.9(4) . . . . ?
Ru2 N24 C218 C219 179.00(19) . . . . ?
C222 N24 C218 C217 -179.4(2) . . . . ?
Ru2 N24 C218 C217 -2.3(3) . . . . ?
N23 C217 C218 N24 0.0(3) . . . . ?
C216 C217 C218 N24 -178.6(3) . . . . ?
N23 C217 C218 C219 178.6(2) . . . . ?
C216 C217 C218 C219 0.0(4) . . . . ?
N24 C218 C219 C220 -0.9(4) . . . . ?
C217 C218 C219 C220 -179.4(3) . . . . ?
C218 C219 C220 C221 -0.8(4) . . . . ?
C219 C220 C221 C222 1.5(4) . . . . ?
C218 N24 C222 C221 -1.2(4) . . . . ?
Ru2 N24 C222 C221 -178.26(19) . . . . ?
C218 N24 C222 C223 179.3(2) . . . . ?
Ru2 N24 C222 C223 2.2(3) . . . . ?
C220 C221 C222 N24 -0.5(4) . . . . ?
C220 C221 C222 C223 179.0(3) . . . . ?
C227 N25 C223 C224 0.4(4) . . . . ?
Ru2 N25 C223 C224 -177.2(2) . . . . ?
C227 N25 C223 C222 178.4(2) . . . . ?
Ru2 N25 C223 C222 0.8(3) . . . . ?
N24 C222 C223 N25 -1.9(3) . . . . ?
C221 C222 C223 N25 178.6(2) . . . . ?
N24 C222 C223 C224 176.1(2) . . . . ?
C221 C222 C223 C224 -3.4(4) . . . . ?
N25 C223 C224 C225 0.0(4) . . . . ?
C222 C223 C224 C225 -177.9(3) . . . . ?
C223 C224 C225 C226 0.1(4) . . . . ?
C224 C225 C226 C227 -0.6(4) . . . . ?
C223 N25 C227 C226 -0.9(4) . . . . ?
Ru2 N25 C227 C226 176.5(2) . . . . ?
C225 C226 C227 N25 1.0(4) . . . . ?
C31 Ru3 N31 C39 146.88(19) . . . . ?
N33 Ru3 N31 C39 -102.46(18) . . . . ?
N34 Ru3 N31 C39 -25.06(18) . . . . ?
N35 Ru3 N31 C39 50.38(18) . . . . ?
N32 Ru3 N31 C39 153.5(2) . . . . ?
C31 Ru3 N31 C38 -90.52(18) . . . . ?
N33 Ru3 N31 C38 20.14(18) . . . . ?
N34 Ru3 N31 C38 97.55(18) . . . . ?
N35 Ru3 N31 C38 172.98(18) . . . . ?
N32 Ru3 N31 C38 -83.9(3) . . . . ?
C31 Ru3 N31 C37 26.46(17) . . . . ?
N33 Ru3 N31 C37 137.12(16) . . . . ?
N34 Ru3 N31 C37 -145.47(16) . . . . ?
N35 Ru3 N31 C37 -70.04(16) . . . . ?
N32 Ru3 N31 C37 33.1(3) . . . . ?
C31 Ru3 N32 C312 140.3(2) . . . . ?
N33 Ru3 N32 C312 28.8(2) . . . . ?
N34 Ru3 N32 C312 -47.8(2) . . . . ?
N35 Ru3 N32 C312 -124.2(2) . . . . ?
N31 Ru3 N32 C312 133.7(3) . . . . ?
C31 Ru3 N32 C311 -98.1(2) . . . . ?
N33 Ru3 N32 C311 150.42(19) . . . . ?
N34 Ru3 N32 C311 73.83(19) . . . . ?
N35 Ru3 N32 C311 -2.56(19) . . . . ?
N31 Ru3 N32 C311 -104.7(3) . . . . ?
C31 Ru3 N32 C310 19.61(17) . . . . ?
N33 Ru3 N32 C310 -91.83(17) . . . . ?
N34 Ru3 N32 C310 -168.42(16) . . . . ?
N35 Ru3 N32 C310 115.19(17) . . . . ?
N31 Ru3 N32 C310 13.0(3) . . . . ?
C31 Ru3 N33 C313 1.0(2) . . . . ?
N34 Ru3 N33 C313 179.1(2) . . . . ?
N35 Ru3 N33 C313 -177.9(2) . . . . ?
N31 Ru3 N33 C313 -80.1(2) . . . . ?
N32 Ru3 N33 C313 81.3(2) . . . . ?
C31 Ru3 N33 C317 -175.30(18) . . . . ?
N34 Ru3 N33 C317 2.82(17) . . . . ?
N35 Ru3 N33 C317 5.8(3) . . . . ?
N31 Ru3 N33 C317 103.64(18) . . . . ?
N32 Ru3 N33 C317 -95.01(18) . . . . ?
N33 Ru3 N34 C322 179.6(2) . . . . ?
N35 Ru3 N34 C322 0.98(18) . . . . ?
N31 Ru3 N34 C322 87.26(19) . . . . ?
N32 Ru3 N34 C322 -92.3(2) . . . . ?
N33 Ru3 N34 C318 -1.60(18) . . . . ?
N35 Ru3 N34 C318 179.8(2) . . . . ?
N31 Ru3 N34 C318 -93.91(19) . . . . ?
N32 Ru3 N34 C318 86.58(19) . . . . ?
C31 Ru3 N35 C327 -2.9(2) . . . . ?
N33 Ru3 N35 C327 176.04(19) . . . . ?
N34 Ru3 N35 C327 179.0(2) . . . . ?
N31 Ru3 N35 C327 76.9(2) . . . . ?
N32 Ru3 N35 C327 -84.3(2) . . . . ?
C31 Ru3 N35 C323 177.34(19) . . . . ?
N33 Ru3 N35 C323 -3.7(3) . . . . ?
N34 Ru3 N35 C323 -0.70(18) . . . . ?
N31 Ru3 N35 C323 -102.87(19) . . . . ?
N32 Ru3 N35 C323 95.93(19) . . . . ?
N33 Ru3 C31 C32 -105.7(2) . . . . ?
N35 Ru3 C31 C32 73.8(2) . . . . ?
N31 Ru3 C31 C32 -14.3(2) . . . . ?
N32 Ru3 C31 C32 167.9(2) . . . . ?
N33 Ru3 C31 C36 81.4(2) . . . . ?
N35 Ru3 C31 C36 -99.1(2) . . . . ?
N31 Ru3 C31 C36 172.7(2) . . . . ?
N32 Ru3 C31 C36 -5.1(2) . . . . ?
C36 C31 C32 C33 -3.2(4) . . . . ?
Ru3 C31 C32 C33 -176.08(19) . . . . ?
C36 C31 C32 C37 171.1(2) . . . . ?
Ru3 C31 C32 C37 -1.8(3) . . . . ?
C31 C32 C33 C34 3.0(4) . . . . ?
C37 C32 C33 C34 -170.6(3) . . . . ?
C32 C33 C34 C35 -0.5(4) . . . . ?
C32 C33 C34 Cl3 178.5(2) . . . . ?
C33 C34 C35 C36 -2.0(4) . . . . ?
Cl3 C34 C35 C36 179.1(2) . . . . ?
C34 C35 C36 C31 1.8(4) . . . . ?
C34 C35 C36 C310 -172.4(3) . . . . ?
C32 C31 C36 C35 0.7(4) . . . . ?
Ru3 C31 C36 C35 173.6(2) . . . . ?
C32 C31 C36 C310 175.6(2) . . . . ?
Ru3 C31 C36 C310 -11.5(3) . . . . ?
C39 N31 C37 C32 -157.9(2) . . . . ?
C38 N31 C37 C32 85.9(2) . . . . ?
Ru3 N31 C37 C32 -33.6(2) . . . . ?
C33 C32 C37 N31 -161.0(2) . . . . ?
C31 C32 C37 N31 25.0(3) . . . . ?
C35 C36 C310 N32 -157.1(3) . . . . ?
C31 C36 C310 N32 28.5(3) . . . . ?
C312 N32 C310 C36 -155.7(2) . . . . ?
C311 N32 C310 C36 89.1(3) . . . . ?
Ru3 N32 C310 C36 -30.2(3) . . . . ?
C317 N33 C313 C314 0.4(4) . . . . ?
Ru3 N33 C313 C314 -175.8(2) . . . . ?
N33 C313 C314 C315 0.9(4) . . . . ?
C313 C314 C315 C316 -1.4(4) . . . . ?
C314 C315 C316 C317 0.5(4) . . . . ?
C313 N33 C317 C316 -1.3(4) . . . . ?
Ru3 N33 C317 C316 175.3(2) . . . . ?
C313 N33 C317 C318 179.8(2) . . . . ?
Ru3 N33 C317 C318 -3.7(3) . . . . ?
C315 C316 C317 N33 0.8(4) . . . . ?
C315 C316 C317 C318 179.7(3) . . . . ?
C322 N34 C318 C319 -1.2(4) . . . . ?
Ru3 N34 C318 C319 -179.99(19) . . . . ?
C322 N34 C318 C317 179.0(2) . . . . ?
Ru3 N34 C318 C317 0.2(3) . . . . ?
N33 C317 C318 N34 2.3(3) . . . . ?
C316 C317 C318 N34 -176.7(2) . . . . ?
N33 C317 C318 C319 -177.5(2) . . . . ?
C316 C317 C318 C319 3.5(4) . . . . ?
N34 C318 C319 C320 0.0(4) . . . . ?
C317 C318 C319 C320 179.8(3) . . . . ?
C318 C319 C320 C321 1.4(4) . . . . ?
C319 C320 C321 C322 -1.7(4) . . . . ?
C318 N34 C322 C321 0.9(4) . . . . ?
Ru3 N34 C322 C321 179.70(19) . . . . ?
C318 N34 C322 C323 -179.8(2) . . . . ?
Ru3 N34 C322 C323 -1.1(3) . . . . ?
C320 C321 C322 N34 0.5(4) . . . . ?
C320 C321 C322 C323 -178.6(3) . . . . ?
C327 N35 C323 C324 0.2(4) . . . . ?
Ru3 N35 C323 C324 180.0(2) . . . . ?
C327 N35 C323 C322 -179.4(2) . . . . ?
Ru3 N35 C323 C322 0.4(3) . . . . ?
N34 C322 C323 N35 0.4(3) . . . . ?
C321 C322 C323 N35 179.6(2) . . . . ?
N34 C322 C323 C324 -179.2(3) . . . . ?
C321 C322 C323 C324 0.0(4) . . . . ?
N35 C323 C324 C325 -0.5(4) . . . . ?
C322 C323 C324 C325 179.0(3) . . . . ?
C323 C324 C325 C326 -0.5(4) . . . . ?
C324 C325 C326 C327 1.7(4) . . . . ?
C323 N35 C327 C326 1.1(4) . . . . ?
Ru3 N35 C327 C326 -178.7(2) . . . . ?
C325 C326 C327 N35 -2.0(4) . . . . ?
